data_4116501
loop_
_publ_author_name
'Shin-ichiro Kabashima'
'Shigeki Kuwata'
'Masanobu Hidai'

_publ_contact_author_address
;
    Department of Chemistry and Biotechnology, Graduate School of Engineering,
 The University of Tokyo, Hongo, Bunkyo-ku, Tokyo 113-8656, Japan
;
_publ_contact_author_email ' hidai@chembio.t.u-tokyo.ac.jp '
_publ_contact_author_fax ' +81-3-5800-6945 '
_publ_contact_author_name ' Masanobu Hidai'
_publ_contact_author_phone ' +81-3-3812-2111 '
_publ_section_title
;
 Electron-Deficient Early-Late Heterobimetallic Sulfido Clusters. Unusual
 Reactivities of Ti2Ru2S4 Cubane-Type Clusters with Four Cyclopentadienyl
 Coligands
;
_journal_name_full 'Journal of the American Chemical Society'
_journal_page_first 7837
_journal_page_last 7845
_journal_paper_doi 10.1021/ja990034a
_journal_volume 121
_journal_year 1999
_chemical_formula_sum 'C26 H37 Cl5 Ru2 S4 Ti2'
_chemical_formula_weight 953.02
_space_group_IT_number 14
_symmetry_cell_setting monoclinic
_symmetry_Int_Tables_number 14
_symmetry_space_group_name_Hall '-P 2yn'
_symmetry_space_group_name_H-M 'P 1 21/n 1'
_audit_creation_date 'Tue Oct  6 11:47:48 1998'
_audit_creation_method 'from TEXRAY.INF file'
_cell_angle_alpha 90
_cell_angle_beta 91.72(1)
_cell_angle_gamma 90
_cell_formula_units_Z 4
_cell_length_a 9.857(2)
_cell_length_b 19.792(2)
_cell_length_c 17.774(2)
_cell_measurement_reflns_used 25
_cell_measurement_temperature 296.2
_cell_measurement_theta_max 19.9
_cell_measurement_theta_min 19.4
_cell_volume 3466.0(9)
_computing_cell_refinement 'Rigaku/AFC Diffractometer Control'
_computing_data_collection 'Rigaku/AFC Diffractometer Control'
_computing_data_reduction teXsan
_computing_publication_material teXsan
_computing_structure_refinement teXsan
_computing_structure_solution 'DIRDIF92 (PATTY)'
_diffrn_ambient_temperature 296.2
_diffrn_measurement_device_type 'Rigaku AFC7R'
_diffrn_measurement_method \w-2\q
_diffrn_orient_matrix_UB_11 0.01277
_diffrn_orient_matrix_UB_12 -0.03594
_diffrn_orient_matrix_UB_13 -0.03869
_diffrn_orient_matrix_UB_21 -0.03070
_diffrn_orient_matrix_UB_22 -0.03493
_diffrn_orient_matrix_UB_23 0.03641
_diffrn_orient_matrix_UB_31 -0.09590
_diffrn_orient_matrix_UB_32 0.00640
_diffrn_orient_matrix_UB_33 -0.01859
_diffrn_radiation_detector 'scintillation counter'
_diffrn_radiation_monochromator graphite
_diffrn_radiation_source 'Rigaku rotating anode'
_diffrn_radiation_type 'Mo K\a'
_diffrn_radiation_wavelength 0.7107
_diffrn_reflns_av_R_equivalents 0.036
_diffrn_reflns_av_sigmaI/netI 0.105
_diffrn_reflns_limit_h_max 12
_diffrn_reflns_limit_h_min 0
_diffrn_reflns_limit_k_max 25
_diffrn_reflns_limit_k_min 0
_diffrn_reflns_limit_l_max 23
_diffrn_reflns_limit_l_min -23
_diffrn_reflns_number 8397
_diffrn_reflns_reduction_process 'Lp corrections applied'
_diffrn_reflns_theta_max 27.49
_diffrn_reflns_theta_min 2.51
_diffrn_standards_decay_% -3.21
_diffrn_standards_interval_count 150
_diffrn_standards_number 3
_exptl_absorpt_coefficient_mu 1.943
_exptl_absorpt_correction_T_max 1.000
_exptl_absorpt_correction_T_min 0.943
_exptl_absorpt_correction_type psi-scan
_exptl_absorpt_process_details '(North, Phillips & Mathews, 1968)'
_exptl_crystal_colour darkgreen
_exptl_crystal_density_diffrn 1.826
_exptl_crystal_description prismatic
_exptl_crystal_F_000 1896.00
_exptl_crystal_size_max 0.400
_exptl_crystal_size_mid 0.200
_exptl_crystal_size_min 0.100
_refine_diff_density_max 0.97
_refine_diff_density_min -0.68
_refine_ls_extinction_coef 0.00022(8)
_refine_ls_extinction_method 'Zachariasen(1967) type 2 gaussian isotropic'
_refine_ls_goodness_of_fit_ref 1.602
_refine_ls_hydrogen_treatment noref
_refine_ls_matrix_type full
_refine_ls_number_constraints 0
_refine_ls_number_parameters 353
_refine_ls_number_reflns 4714
_refine_ls_number_restraints 0
_refine_ls_R_factor_all 0.0439
_refine_ls_R_factor_gt 0.0439
_refine_ls_shift/su_max 0.0066
_refine_ls_shift/su_mean 0.0004
_refine_ls_structure_factor_coef F
_refine_ls_weighting_details 'w = 1/[\s^2^(Fo) + 0.00000|Fo|^2^]'
_refine_ls_weighting_scheme calc
_refine_ls_wR_factor_gt 0.0336
_refine_ls_wR_factor_ref 0.0336
_reflns_number_gt 4714
_reflns_number_total 7948
_reflns_threshold_expression >2.0sigma(I)
_cod_data_source_file ja990034a_5.cif
_cod_data_source_block '[(TiCl3)(CpTi)(Cp*Ru)2S4].CH2Cl2(7.CH2Cl2)'
_cod_original_cell_volume 3465.8(9)
_cod_original_sg_symbol_H-M 'P 21/n '
_cod_original_formula_sum 'C26 H37 Cl5 S4 Ru2 Ti2 '
_cod_database_code 4116501

loop_
_symmetry_equiv_pos_as_xyz
x,y,z
1/2-x,1/2+y,1/2-z
-x,-y,-z
1/2+x,1/2-y,1/2+z

loop_
_atom_site_label
_atom_site_type_symbol
_atom_site_fract_x
_atom_site_fract_y
_atom_site_fract_z
_atom_site_U_iso_or_equiv
_atom_site_adp_type
_atom_site_occupancy
_atom_site_calc_flag
Ru(1) Ru 0.02148(6) 0.15847(3) 0.21070(3) 0.0281(1) Uani 1.00 d
Ru(2) Ru 0.21705(6) 0.12630(3) 0.32364(3) 0.0286(1) Uani 1.00 d
Ti(1) Ti -0.0796(1) 0.16664(7) 0.39855(7) 0.0419(4) Uani 1.00 d
Ti(2) Ti -0.0117(1) 0.03139(6) 0.29974(7) 0.0352(4) Uani 1.00 d
Cl(1) Cl -0.2347(2) 0.2564(1) 0.3770(1) 0.0606(7) Uani 1.00 d
Cl(2) Cl 0.0286(2) 0.2166(1) 0.5027(1) 0.0555(7) Uani 1.00 d
Cl(3) Cl -0.2463(2) 0.1085(1) 0.4669(1) 0.0697(8) Uani 1.00 d
Cl(4) Cl 0.1575(3) 0.4169(2) 0.3808(2) 0.132(1) Uani 1.00 d
Cl(5) Cl -0.1111(4) 0.4504(2) 0.4253(2) 0.161(2) Uani 1.00 d
S(1) S -0.1656(2) 0.11582(9) 0.28047(9) 0.0342(5) Uani 1.00 d
S(2) S 0.0722(2) 0.07180(9) 0.41201(10) 0.0368(5) Uani 1.00 d
S(3) S 0.0766(2) 0.22098(9) 0.31781(10) 0.0345(5) Uani 1.00 d
S(4) S 0.1527(2) 0.06147(9) 0.21919(9) 0.0335(5) Uani 1.00 d
C(1) C 0.031(1) -0.0830(5) 0.284(2) 0.118(6) Uani 1.00 d
C(2) C -0.018(3) -0.0757(7) 0.350(1) 0.149(9) Uani 1.00 d
C(3) C -0.143(3) -0.0536(9) 0.346(1) 0.147(9) Uani 1.00 d
C(4) C -0.177(2) -0.0497(6) 0.272(1) 0.121(6) Uani 1.00 d
C(5) C -0.067(2) -0.0687(6) 0.2353(6) 0.095(5) Uani 1.00 d
C(6) C -0.1165(8) 0.1724(4) 0.1111(4) 0.045(2) Uani 1.00 d
C(7) C 0.0030(9) 0.1463(4) 0.0851(4) 0.052(3) Uani 1.00 d
C(8) C 0.1088(8) 0.1902(5) 0.1012(4) 0.055(3) Uani 1.00 d
C(9) C 0.0567(10) 0.2470(4) 0.1365(4) 0.058(3) Uani 1.00 d
C(10) C -0.0878(9) 0.2365(4) 0.1451(4) 0.052(3) Uani 1.00 d
C(11) C -0.2545(10) 0.1430(6) 0.0984(5) 0.121(5) Uani 1.00 d
C(12) C 0.017(1) 0.0811(5) 0.0399(5) 0.136(5) Uani 1.00 d
C(13) C 0.2495(10) 0.1836(7) 0.0724(5) 0.138(5) Uani 1.00 d
C(14) C 0.131(1) 0.3108(5) 0.1542(6) 0.144(5) Uani 1.00 d
C(15) C -0.190(1) 0.2842(6) 0.1742(5) 0.146(5) Uani 1.00 d
C(16) C 0.4048(7) 0.0736(4) 0.3542(5) 0.047(2) Uani 1.00 d
C(17) C 0.4276(7) 0.1114(4) 0.2895(4) 0.038(2) Uani 1.00 d
C(18) C 0.4151(7) 0.1794(4) 0.3055(4) 0.041(2) Uani 1.00 d
C(19) C 0.3860(7) 0.1852(4) 0.3824(5) 0.048(2) Uani 1.00 d
C(20) C 0.3813(7) 0.1192(5) 0.4131(4) 0.051(3) Uani 1.00 d
C(21) C 0.4200(9) -0.0018(5) 0.3635(6) 0.091(4) Uani 1.00 d
C(22) C 0.4766(8) 0.0805(4) 0.2177(5) 0.067(3) Uani 1.00 d
C(23) C 0.4462(9) 0.2378(4) 0.2557(5) 0.081(3) Uani 1.00 d
C(24) C 0.3769(8) 0.2495(5) 0.4253(5) 0.081(4) Uani 1.00 d
C(25) C 0.3652(9) 0.1022(6) 0.4952(5) 0.091(4) Uani 1.00 d
C(26) C 0.006(1) 0.3905(5) 0.4091(8) 0.136(6) Uani 1.00 d
H(1) H 0.1209 -0.0963 0.2723 0.1418 Uiso 1.00 calc
H(2) H 0.0312 -0.0850 0.3961 0.1787 Uiso 1.00 calc
H(3) H -0.1995 -0.0427 0.3872 0.1761 Uiso 1.00 calc
H(4) H -0.2617 -0.0361 0.2502 0.1448 Uiso 1.00 calc
H(5) H -0.0615 -0.0714 0.1821 0.1140 Uiso 1.00 calc
H(6) H -0.2973 0.1382 0.1452 0.1452 Uiso 1.00 calc
H(7) H -0.3071 0.1721 0.0666 0.1452 Uiso 1.00 calc
H(8) H -0.2469 0.1000 0.0751 0.1452 Uiso 1.00 calc
H(9) H -0.0687 0.0588 0.0364 0.1636 Uiso 1.00 calc
H(10) H 0.0457 0.0916 -0.0093 0.1636 Uiso 1.00 calc
H(11) H 0.0815 0.0524 0.0643 0.1636 Uiso 1.00 calc
H(12) H 0.2885 0.1424 0.0899 0.1661 Uiso 1.00 calc
H(13) H 0.2459 0.1838 0.0190 0.1661 Uiso 1.00 calc
H(14) H 0.3033 0.2205 0.0902 0.1661 Uiso 1.00 calc
H(15) H 0.2067 0.3012 0.1866 0.1729 Uiso 1.00 calc
H(16) H 0.1610 0.3305 0.1090 0.1729 Uiso 1.00 calc
H(17) H 0.0719 0.3413 0.1784 0.1729 Uiso 1.00 calc
H(18) H -0.1452 0.3233 0.1936 0.1753 Uiso 1.00 calc
H(19) H -0.2514 0.2969 0.1345 0.1753 Uiso 1.00 calc
H(20) H -0.2384 0.2630 0.2131 0.1753 Uiso 1.00 calc
H(21) H 0.3390 -0.0200 0.3828 0.1096 Uiso 1.00 calc
H(22) H 0.4367 -0.0217 0.3160 0.1096 Uiso 1.00 calc
H(23) H 0.4939 -0.0111 0.3975 0.1096 Uiso 1.00 calc
H(24) H 0.4124 0.0482 0.1996 0.0804 Uiso 1.00 calc
H(25) H 0.4868 0.1149 0.1810 0.0804 Uiso 1.00 calc
H(26) H 0.5615 0.0590 0.2273 0.0804 Uiso 1.00 calc
H(27) H 0.5391 0.2364 0.2430 0.0972 Uiso 1.00 calc
H(28) H 0.3910 0.2354 0.2110 0.0972 Uiso 1.00 calc
H(29) H 0.4283 0.2789 0.2813 0.0972 Uiso 1.00 calc
H(30) H 0.4617 0.2722 0.4247 0.0976 Uiso 1.00 calc
H(31) H 0.3085 0.2773 0.4027 0.0976 Uiso 1.00 calc
H(32) H 0.3547 0.2400 0.4758 0.0976 Uiso 1.00 calc
H(33) H 0.3499 0.1425 0.5227 0.1086 Uiso 1.00 calc
H(34) H 0.2901 0.0726 0.5002 0.1086 Uiso 1.00 calc
H(35) H 0.4453 0.0807 0.5142 0.1086 Uiso 1.00 calc
H(36) H -0.0311 0.3613 0.3713 0.1630 Uiso 1.00 calc
H(37) H 0.0201 0.3659 0.4545 0.1630 Uiso 1.00 calc

loop_
_atom_site_aniso_label
_atom_site_aniso_U_11
_atom_site_aniso_U_22
_atom_site_aniso_U_33
_atom_site_aniso_U_12
_atom_site_aniso_U_13
_atom_site_aniso_U_23
Ru(1) 0.0308(3) 0.0272(3) 0.0261(3) -0.0013(3) -0.0015(2) 0.0050(3)
Ru(2) 0.0304(3) 0.0279(3) 0.0274(3) 0.0007(3) -0.0029(2) 0.0026(2)
Ti(1) 0.0464(8) 0.0438(8) 0.0353(8) 0.0013(7) -0.0035(6) -0.0036(7)
Ti(2) 0.0440(8) 0.0279(7) 0.0337(7) -0.0048(6) -0.0007(6) 0.0040(6)
Cl(1) 0.054(1) 0.068(1) 0.060(1) 0.023(1) -0.008(1) -0.010(1)
Cl(2) 0.064(1) 0.064(1) 0.037(1) 0.006(1) -0.0085(10) -0.013(1)
Cl(3) 0.058(1) 0.098(2) 0.054(1) -0.009(1) 0.022(1) 0.009(1)
Cl(4) 0.122(3) 0.098(2) 0.177(3) 0.001(2) 0.009(3) 0.041(2)
Cl(5) 0.171(4) 0.106(3) 0.210(4) -0.006(3) 0.053(3) 0.006(3)
S(1) 0.0301(9) 0.042(1) 0.0301(9) -0.0031(8) -0.0012(7) 0.0025(8)
S(2) 0.038(1) 0.041(1) 0.0307(10) 0.0007(9) -0.0012(8) 0.0076(8)
S(3) 0.039(1) 0.0312(10) 0.0330(10) 0.0049(8) 0.0007(8) -0.0023(8)
S(4) 0.037(1) 0.0319(10) 0.0318(9) 0.0036(8) 0.0003(8) -0.0015(8)
C(1) 0.069(8) 0.023(5) 0.26(2) 0.003(5) -0.01(1) 0.00(1)
C(2) 0.31(3) 0.042(9) 0.09(1) -0.07(1) -0.07(2) 0.041(9)
C(3) 0.22(2) 0.07(1) 0.16(2) -0.09(1) 0.13(2) -0.04(1)
C(4) 0.075(9) 0.035(6) 0.25(2) -0.019(6) -0.06(1) 0.01(1)
C(5) 0.17(1) 0.037(7) 0.079(8) -0.048(8) -0.01(1) -0.011(6)
C(6) 0.044(5) 0.065(6) 0.024(4) -0.011(4) -0.008(3) 0.021(4)
C(7) 0.077(6) 0.051(5) 0.027(4) 0.017(5) -0.007(4) 0.011(4)
C(8) 0.047(5) 0.088(7) 0.030(4) 0.000(5) -0.003(4) 0.023(5)
C(9) 0.086(7) 0.047(5) 0.039(5) -0.028(5) -0.029(5) 0.025(4)
C(10) 0.086(7) 0.054(5) 0.017(4) 0.035(5) -0.003(4) 0.012(4)
C(11) 0.086(8) 0.20(1) 0.076(7) -0.078(8) -0.044(6) 0.069(8)
C(12) 0.27(2) 0.090(9) 0.044(6) 0.062(10) -0.030(8) -0.026(6)
C(13) 0.062(7) 0.30(2) 0.058(7) 0.030(9) 0.025(5) 0.075(9)
C(14) 0.24(1) 0.088(8) 0.100(9) -0.103(9) -0.084(9) 0.066(7)
C(15) 0.23(1) 0.17(1) 0.040(6) 0.16(1) 0.017(7) 0.029(7)
C(16) 0.031(4) 0.041(5) 0.068(6) 0.007(4) -0.004(4) 0.005(4)
C(17) 0.031(4) 0.042(5) 0.039(4) 0.004(3) -0.005(3) -0.005(4)
C(18) 0.034(4) 0.046(5) 0.044(5) -0.004(4) -0.008(4) 0.007(4)
C(19) 0.030(4) 0.056(5) 0.056(5) 0.002(4) -0.010(4) -0.012(4)
C(20) 0.032(4) 0.083(7) 0.039(5) -0.005(4) -0.012(4) 0.019(5)
C(21) 0.067(7) 0.064(7) 0.14(1) 0.021(5) -0.009(7) 0.027(7)
C(22) 0.040(5) 0.089(7) 0.073(6) -0.007(5) 0.014(4) -0.028(6)
C(23) 0.068(6) 0.064(6) 0.109(8) -0.041(5) -0.029(6) 0.041(6)
C(24) 0.047(6) 0.105(8) 0.091(7) -0.003(5) -0.016(5) -0.053(6)
C(25) 0.058(6) 0.17(1) 0.042(5) -0.006(7) -0.016(5) 0.021(6)
C(26) 0.103(10) 0.061(8) 0.24(2) -0.002(7) -0.01(1) 0.044(9)

loop_
_atom_type_symbol
_atom_type_description
_atom_type_scat_dispersion_real
_atom_type_scat_dispersion_imag
_atom_type_scat_source
C C 0.003 0.002
;International Tables for Crystallography
(1992, Vol. C, Tables 4.2.6.8 and 6.1.1.1)
;
H H 0.000 0.000
;International Tables for Crystallography
(1992, Vol. C, Table 6.1.1.2)
;
S S 0.125 0.123
;International Tables for Crystallography
(1992, Vol. C, Tables 4.2.6.8 and 6.1.1.1)
;
Cl Cl 0.148 0.159
;International Tables for Crystallography
(1992, Vol. C, Tables 4.2.6.8 and 6.1.1.1)
;
Ti Ti 0.278 0.446
;International Tables for Crystallography
(1992, Vol. C, Tables 4.2.6.8 and 6.1.1.1)
;
Ru Ru -1.259 0.836
;International Tables for Crystallography
(1992, Vol. C, Tables 4.2.6.8 and 6.1.1.1)
;

loop_
_geom_angle_atom_site_label_1
_geom_angle_atom_site_label_2
_geom_angle_atom_site_label_3
_geom_angle
_geom_angle_site_symmetry_1
_geom_angle_site_symmetry_2
_geom_angle_site_symmetry_3
_geom_angle_publ_flag
Ru(2) Ru(1) Ti(2) 61.08(3) 1_555 1_555 1_555 yes
Ru(2) Ru(1) S(1) 94.14(5) 1_555 1_555 1_555 yes
Ru(2) Ru(1) S(3) 52.92(4) 1_555 1_555 1_555 yes
Ru(2) Ru(1) S(4) 52.92(4) 1_555 1_555 1_555 yes
Ru(2) Ru(1) C(6) 171.3(2) 1_555 1_555 1_555 yes
Ru(2) Ru(1) C(7) 135.9(2) 1_555 1_555 1_555 yes
Ru(2) Ru(1) C(8) 114.2(2) 1_555 1_555 1_555 yes
Ru(2) Ru(1) C(9) 119.0(2) 1_555 1_555 1_555 yes
Ru(2) Ru(1) C(10) 148.4(2) 1_555 1_555 1_555 yes
Ti(2) Ru(1) S(1) 48.35(5) 1_555 1_555 1_555 yes
Ti(2) Ru(1) S(3) 92.34(5) 1_555 1_555 1_555 yes
Ti(2) Ru(1) S(4) 48.65(5) 1_555 1_555 1_555 yes
Ti(2) Ru(1) C(6) 116.9(2) 1_555 1_555 1_555 yes
Ti(2) Ru(1) C(7) 115.3(2) 1_555 1_555 1_555 yes
Ti(2) Ru(1) C(8) 138.2(3) 1_555 1_555 1_555 yes
Ti(2) Ru(1) C(9) 174.5(3) 1_555 1_555 1_555 yes
Ti(2) Ru(1) C(10) 144.2(3) 1_555 1_555 1_555 yes
S(1) Ru(1) S(3) 85.89(6) 1_555 1_555 1_555 yes
S(1) Ru(1) S(4) 96.36(6) 1_555 1_555 1_555 yes
S(1) Ru(1) C(6) 89.6(2) 1_555 1_555 1_555 yes
S(1) Ru(1) C(7) 115.7(2) 1_555 1_555 1_555 yes
S(1) Ru(1) C(8) 150.0(2) 1_555 1_555 1_555 yes
S(1) Ru(1) C(9) 135.8(3) 1_555 1_555 1_555 yes
S(1) Ru(1) C(10) 98.6(2) 1_555 1_555 1_555 yes
S(3) Ru(1) S(4) 105.76(6) 1_555 1_555 1_555 yes
S(3) Ru(1) C(6) 135.3(2) 1_555 1_555 1_555 yes
S(3) Ru(1) C(7) 151.9(2) 1_555 1_555 1_555 yes
S(3) Ru(1) C(8) 118.4(3) 1_555 1_555 1_555 yes
S(3) Ru(1) C(9) 91.7(2) 1_555 1_555 1_555 yes
S(3) Ru(1) C(10) 99.2(2) 1_555 1_555 1_555 yes
S(4) Ru(1) C(6) 118.9(2) 1_555 1_555 1_555 yes
S(4) Ru(1) C(7) 90.3(2) 1_555 1_555 1_555 yes
S(4) Ru(1) C(8) 93.5(2) 1_555 1_555 1_555 yes
S(4) Ru(1) C(9) 126.4(3) 1_555 1_555 1_555 yes
S(4) Ru(1) C(10) 151.7(2) 1_555 1_555 1_555 yes
C(6) Ru(1) C(7) 36.0(3) 1_555 1_555 1_555 yes
C(6) Ru(1) C(8) 60.9(3) 1_555 1_555 1_555 yes
C(6) Ru(1) C(9) 62.1(3) 1_555 1_555 1_555 yes
C(6) Ru(1) C(10) 37.8(3) 1_555 1_555 1_555 yes
C(7) Ru(1) C(8) 35.8(3) 1_555 1_555 1_555 yes
C(7) Ru(1) C(9) 60.4(3) 1_555 1_555 1_555 yes
C(7) Ru(1) C(10) 61.6(3) 1_555 1_555 1_555 yes
C(8) Ru(1) C(9) 36.3(3) 1_555 1_555 1_555 yes
C(8) Ru(1) C(10) 62.4(3) 1_555 1_555 1_555 yes
C(9) Ru(1) C(10) 38.3(3) 1_555 1_555 1_555 yes
Ru(1) Ru(2) Ti(2) 62.48(3) 1_555 1_555 1_555 yes
Ru(1) Ru(2) S(2) 99.19(5) 1_555 1_555 1_555 yes
Ru(1) Ru(2) S(3) 52.62(4) 1_555 1_555 1_555 yes
Ru(1) Ru(2) S(4) 52.53(4) 1_555 1_555 1_555 yes
Ru(1) Ru(2) C(16) 147.7(2) 1_555 1_555 1_555 yes
Ru(1) Ru(2) C(17) 117.7(2) 1_555 1_555 1_555 yes
Ru(1) Ru(2) C(18) 111.8(2) 1_555 1_555 1_555 yes
Ru(1) Ru(2) C(19) 133.8(2) 1_555 1_555 1_555 yes
Ru(1) Ru(2) C(20) 170.4(2) 1_555 1_555 1_555 yes
Ti(2) Ru(2) S(2) 49.06(5) 1_555 1_555 1_555 yes
Ti(2) Ru(2) S(3) 93.15(5) 1_555 1_555 1_555 yes
Ti(2) Ru(2) S(4) 49.23(5) 1_555 1_555 1_555 yes
Ti(2) Ru(2) C(16) 111.7(2) 1_555 1_555 1_555 yes
Ti(2) Ru(2) C(17) 126.7(2) 1_555 1_555 1_555 yes
Ti(2) Ru(2) C(18) 159.8(2) 1_555 1_555 1_555 yes
Ti(2) Ru(2) C(19) 160.3(2) 1_555 1_555 1_555 yes
Ti(2) Ru(2) C(20) 126.5(2) 1_555 1_555 1_555 yes
S(2) Ru(2) S(3) 91.50(6) 1_555 1_555 1_555 yes
S(2) Ru(2) S(4) 96.92(6) 1_555 1_555 1_555 yes
S(2) Ru(2) C(16) 97.9(2) 1_555 1_555 1_555 yes
S(2) Ru(2) C(17) 134.6(2) 1_555 1_555 1_555 yes
S(2) Ru(2) C(18) 146.8(2) 1_555 1_555 1_555 yes
S(2) Ru(2) C(19) 111.8(2) 1_555 1_555 1_555 yes
S(2) Ru(2) C(20) 86.5(2) 1_555 1_555 1_555 yes
S(3) Ru(2) S(4) 105.09(6) 1_555 1_555 1_555 yes
S(3) Ru(2) C(16) 153.5(2) 1_555 1_555 1_555 yes
S(3) Ru(2) C(17) 131.3(2) 1_555 1_555 1_555 yes
S(3) Ru(2) C(18) 97.8(2) 1_555 1_555 1_555 yes
S(3) Ru(2) C(19) 92.0(2) 1_555 1_555 1_555 yes
S(3) Ru(2) C(20) 119.9(2) 1_555 1_555 1_555 yes
S(4) Ru(2) C(16) 98.3(2) 1_555 1_555 1_555 yes
S(4) Ru(2) C(17) 86.7(2) 1_555 1_555 1_555 yes
S(4) Ru(2) C(18) 111.1(2) 1_555 1_555 1_555 yes
S(4) Ru(2) C(19) 146.2(2) 1_555 1_555 1_555 yes
S(4) Ru(2) C(20) 134.9(2) 1_555 1_555 1_555 yes
C(16) Ru(2) C(17) 37.2(2) 1_555 1_555 1_555 yes
C(16) Ru(2) C(18) 61.7(3) 1_555 1_555 1_555 yes
C(16) Ru(2) C(19) 61.6(3) 1_555 1_555 1_555 yes
C(16) Ru(2) C(20) 37.1(3) 1_555 1_555 1_555 yes
C(17) Ru(2) C(18) 36.2(2) 1_555 1_555 1_555 yes
C(17) Ru(2) C(19) 60.6(3) 1_555 1_555 1_555 yes
C(17) Ru(2) C(20) 61.3(3) 1_555 1_555 1_555 yes
C(18) Ru(2) C(19) 36.4(2) 1_555 1_555 1_555 yes
C(18) Ru(2) C(20) 61.2(3) 1_555 1_555 1_555 yes
C(19) Ru(2) C(20) 36.7(3) 1_555 1_555 1_555 yes
Cl(1) Ti(1) Cl(2) 95.05(9) 1_555 1_555 1_555 yes
Cl(1) Ti(1) Cl(3) 89.60(9) 1_555 1_555 1_555 yes
Cl(1) Ti(1) S(1) 87.96(8) 1_555 1_555 1_555 yes
Cl(1) Ti(1) S(2) 175.86(9) 1_555 1_555 1_555 yes
Cl(1) Ti(1) S(3) 89.41(8) 1_555 1_555 1_555 yes
Cl(2) Ti(1) Cl(3) 96.12(9) 1_555 1_555 1_555 yes
Cl(2) Ti(1) S(1) 172.56(9) 1_555 1_555 1_555 yes
Cl(2) Ti(1) S(2) 89.06(8) 1_555 1_555 1_555 yes
Cl(2) Ti(1) S(3) 89.92(8) 1_555 1_555 1_555 yes
Cl(3) Ti(1) S(1) 90.70(8) 1_555 1_555 1_555 yes
Cl(3) Ti(1) S(2) 90.51(9) 1_555 1_555 1_555 yes
Cl(3) Ti(1) S(3) 173.95(9) 1_555 1_555 1_555 yes
S(1) Ti(1) S(2) 87.90(7) 1_555 1_555 1_555 yes
S(1) Ti(1) S(3) 83.30(7) 1_555 1_555 1_555 yes
S(2) Ti(1) S(3) 90.05(8) 1_555 1_555 1_555 yes
Ru(1) Ti(2) Ru(2) 56.45(3) 1_555 1_555 1_555 yes
Ru(1) Ti(2) S(1) 52.18(5) 1_555 1_555 1_555 yes
Ru(1) Ti(2) S(2) 97.20(6) 1_555 1_555 1_555 yes
Ru(1) Ti(2) S(4) 49.92(5) 1_555 1_555 1_555 yes
Ru(1) Ti(2) C(1) 136.9(6) 1_555 1_555 1_555 yes
Ru(1) Ti(2) C(2) 169.6(7) 1_555 1_555 1_555 yes
Ru(1) Ti(2) C(3) 151.4(8) 1_555 1_555 1_555 yes
Ru(1) Ti(2) C(4) 123.6(4) 1_555 1_555 1_555 yes
Ru(1) Ti(2) C(5) 118.6(3) 1_555 1_555 1_555 yes
Ru(2) Ti(2) S(1) 93.28(6) 1_555 1_555 1_555 yes
Ru(2) Ti(2) S(2) 52.89(5) 1_555 1_555 1_555 yes
Ru(2) Ti(2) S(4) 50.88(5) 1_555 1_555 1_555 yes
Ru(2) Ti(2) C(1) 119.8(3) 1_555 1_555 1_555 yes
Ru(2) Ti(2) C(2) 123.8(6) 1_555 1_555 1_555 yes
Ru(2) Ti(2) C(3) 148.4(8) 1_555 1_555 1_555 yes
Ru(2) Ti(2) C(4) 173.7(7) 1_555 1_555 1_555 yes
Ru(2) Ti(2) C(5) 140.6(6) 1_555 1_555 1_555 yes
S(1) Ti(2) S(2) 95.55(8) 1_555 1_555 1_555 yes
S(1) Ti(2) S(4) 101.40(8) 1_555 1_555 1_555 yes
S(1) Ti(2) C(1) 145.1(4) 1_555 1_555 1_555 yes
S(1) Ti(2) C(2) 135.2(8) 1_555 1_555 1_555 yes
S(1) Ti(2) C(3) 102.2(7) 1_555 1_555 1_555 yes
S(1) Ti(2) C(4) 90.9(4) 1_555 1_555 1_555 yes
S(1) Ti(2) C(5) 113.7(6) 1_555 1_555 1_555 yes
S(2) Ti(2) S(4) 102.27(8) 1_555 1_555 1_555 yes
S(2) Ti(2) C(1) 112.7(7) 1_555 1_555 1_555 yes
S(2) Ti(2) C(2) 89.6(4) 1_555 1_555 1_555 yes
S(2) Ti(2) C(3) 97.8(7) 1_555 1_555 1_555 yes
S(2) Ti(2) C(4) 131.3(7) 1_555 1_555 1_555 yes
S(2) Ti(2) C(5) 142.8(4) 1_555 1_555 1_555 yes
S(4) Ti(2) C(1) 92.4(5) 1_555 1_555 1_555 yes
S(4) Ti(2) C(2) 120.9(8) 1_555 1_555 1_555 yes
S(4) Ti(2) C(3) 147.2(4) 1_555 1_555 1_555 yes
S(4) Ti(2) C(4) 123.6(7) 1_555 1_555 1_555 yes
S(4) Ti(2) C(5) 94.2(4) 1_555 1_555 1_555 yes
C(1) Ti(2) C(2) 32.7(5) 1_555 1_555 1_555 yes
C(1) Ti(2) C(3) 55.7(5) 1_555 1_555 1_555 yes
C(1) Ti(2) C(4) 55.3(4) 1_555 1_555 1_555 yes
C(1) Ti(2) C(5) 32.6(4) 1_555 1_555 1_555 yes
C(2) Ti(2) C(3) 33.2(5) 1_555 1_555 1_555 yes
C(2) Ti(2) C(4) 54.7(6) 1_555 1_555 1_555 yes
C(2) Ti(2) C(5) 53.5(5) 1_555 1_555 1_555 yes
C(3) Ti(2) C(4) 34.1(5) 1_555 1_555 1_555 yes
C(3) Ti(2) C(5) 55.3(5) 1_555 1_555 1_555 yes
C(4) Ti(2) C(5) 33.1(4) 1_555 1_555 1_555 yes
Ru(1) S(1) Ti(1) 92.66(7) 1_555 1_555 1_555 yes
Ru(1) S(1) Ti(2) 79.47(6) 1_555 1_555 1_555 yes
Ti(1) S(1) Ti(2) 87.74(7) 1_555 1_555 1_555 yes
Ru(2) S(2) Ti(1) 87.99(7) 1_555 1_555 1_555 yes
Ru(2) S(2) Ti(2) 78.06(6) 1_555 1_555 1_555 yes
Ti(1) S(2) Ti(2) 88.76(7) 1_555 1_555 1_555 yes
Ru(1) S(3) Ru(2) 74.46(5) 1_555 1_555 1_555 yes
Ru(1) S(3) Ti(1) 96.51(7) 1_555 1_555 1_555 yes
Ru(2) S(3) Ti(1) 90.23(7) 1_555 1_555 1_555 yes
Ru(1) S(4) Ru(2) 74.55(5) 1_555 1_555 1_555 yes
Ru(1) S(4) Ti(2) 81.42(7) 1_555 1_555 1_555 yes
Ru(2) S(4) Ti(2) 79.89(6) 1_555 1_555 1_555 yes
Ti(2) C(1) C(2) 72.9(8) 1_555 1_555 1_555 yes
Ti(2) C(1) C(5) 74.6(7) 1_555 1_555 1_555 yes
Ti(2) C(1) H(1) 118.0(8) 1_555 1_555 1_555 no
C(2) C(1) C(5) 106(1) 1_555 1_555 1_555 yes
C(2) C(1) H(1) 126(3) 1_555 1_555 1_555 no
C(5) C(1) H(1) 126(3) 1_555 1_555 1_555 no
Ti(2) C(2) C(1) 74.5(8) 1_555 1_555 1_555 yes
Ti(2) C(2) C(3) 73.1(9) 1_555 1_555 1_555 yes
Ti(2) C(2) H(2) 119(1) 1_555 1_555 1_555 no
C(1) C(2) C(3) 111(1) 1_555 1_555 1_555 yes
C(1) C(2) H(2) 124(3) 1_555 1_555 1_555 no
C(3) C(2) H(2) 124(3) 1_555 1_555 1_555 no
Ti(2) C(3) C(2) 73.8(9) 1_555 1_555 1_555 yes
Ti(2) C(3) C(4) 74.3(8) 1_555 1_555 1_555 yes
Ti(2) C(3) H(3) 117(1) 1_555 1_555 1_555 no
C(2) C(3) C(4) 105(1) 1_555 1_555 1_555 yes
C(2) C(3) H(3) 127(3) 1_555 1_555 1_555 no
C(4) C(3) H(3) 127(3) 1_555 1_555 1_555 no
Ti(2) C(4) C(3) 71.6(8) 1_555 1_555 1_555 yes
Ti(2) C(4) C(5) 74.1(7) 1_555 1_555 1_555 yes
Ti(2) C(4) H(4) 119.5(8) 1_555 1_555 1_555 no
C(3) C(4) C(5) 106(1) 1_555 1_555 1_555 yes
C(3) C(4) H(4) 126(3) 1_555 1_555 1_555 no
C(5) C(4) H(4) 126(3) 1_555 1_555 1_555 no
Ti(2) C(5) C(1) 72.8(7) 1_555 1_555 1_555 yes
Ti(2) C(5) C(4) 72.8(7) 1_555 1_555 1_555 yes
Ti(2) C(5) H(5) 120.9(7) 1_555 1_555 1_555 no
C(1) C(5) C(4) 109(1) 1_555 1_555 1_555 yes
C(1) C(5) H(5) 125(3) 1_555 1_555 1_555 no
C(4) C(5) H(5) 125(2) 1_555 1_555 1_555 no
Ru(1) C(6) C(7) 73.2(4) 1_555 1_555 1_555 yes
Ru(1) C(6) C(10) 70.4(4) 1_555 1_555 1_555 yes
Ru(1) C(6) C(11) 127.4(5) 1_555 1_555 1_555 yes
C(7) C(6) C(10) 108.3(7) 1_555 1_555 1_555 yes
C(7) C(6) C(11) 126.0(9) 1_555 1_555 1_555 yes
C(10) C(6) C(11) 125.4(9) 1_555 1_555 1_555 yes
Ru(1) C(7) C(6) 70.8(4) 1_555 1_555 1_555 yes
Ru(1) C(7) C(8) 71.9(4) 1_555 1_555 1_555 yes
Ru(1) C(7) C(12) 127.4(5) 1_555 1_555 1_555 yes
C(6) C(7) C(8) 110.0(8) 1_555 1_555 1_555 yes
C(6) C(7) C(12) 125.6(9) 1_555 1_555 1_555 yes
C(8) C(7) C(12) 124.2(9) 1_555 1_555 1_555 yes
Ru(1) C(8) C(7) 72.3(5) 1_555 1_555 1_555 yes
Ru(1) C(8) C(9) 71.2(5) 1_555 1_555 1_555 yes
Ru(1) C(8) C(13) 130.9(6) 1_555 1_555 1_555 yes
C(7) C(8) C(9) 108.3(8) 1_555 1_555 1_555 yes
C(7) C(8) C(13) 125(1) 1_555 1_555 1_555 yes
C(9) C(8) C(13) 125(1) 1_555 1_555 1_555 yes
Ru(1) C(9) C(8) 72.4(5) 1_555 1_555 1_555 yes
Ru(1) C(9) C(10) 69.8(4) 1_555 1_555 1_555 yes
Ru(1) C(9) C(14) 128.8(6) 1_555 1_555 1_555 yes
C(8) C(9) C(10) 108.0(7) 1_555 1_555 1_555 yes
C(8) C(9) C(14) 126(1) 1_555 1_555 1_555 yes
C(10) C(9) C(14) 125(1) 1_555 1_555 1_555 yes
Ru(1) C(10) C(6) 71.8(4) 1_555 1_555 1_555 yes
Ru(1) C(10) C(9) 71.9(4) 1_555 1_555 1_555 yes
Ru(1) C(10) C(15) 126.1(5) 1_555 1_555 1_555 yes
C(6) C(10) C(9) 105.4(7) 1_555 1_555 1_555 yes
C(6) C(10) C(15) 125.7(10) 1_555 1_555 1_555 yes
C(9) C(10) C(15) 128.5(10) 1_555 1_555 1_555 yes
C(6) C(11) H(6) 109.5(8) 1_555 1_555 1_555 no
C(6) C(11) H(7) 109.5(9) 1_555 1_555 1_555 no
C(6) C(11) H(8) 109(1) 1_555 1_555 1_555 no
H(6) C(11) H(7) 109(1) 1_555 1_555 1_555 no
H(6) C(11) H(8) 109.5(10) 1_555 1_555 1_555 no
H(7) C(11) H(8) 109.5(9) 1_555 1_555 1_555 no
C(7) C(12) H(9) 109(1) 1_555 1_555 1_555 no
C(7) C(12) H(10) 109.5(10) 1_555 1_555 1_555 no
C(7) C(12) H(11) 109.5(8) 1_555 1_555 1_555 no
H(9) C(12) H(10) 109.5(9) 1_555 1_555 1_555 no
H(9) C(12) H(11) 109(1) 1_555 1_555 1_555 no
H(10) C(12) H(11) 109(1) 1_555 1_555 1_555 no
C(8) C(13) H(12) 109.5(9) 1_555 1_555 1_555 no
C(8) C(13) H(13) 109.5(9) 1_555 1_555 1_555 no
C(8) C(13) H(14) 109(1) 1_555 1_555 1_555 no
H(12) C(13) H(13) 109(1) 1_555 1_555 1_555 no
H(12) C(13) H(14) 109.5(10) 1_555 1_555 1_555 no
H(13) C(13) H(14) 109(1) 1_555 1_555 1_555 no
C(9) C(14) H(15) 109.5(9) 1_555 1_555 1_555 no
C(9) C(14) H(16) 109.5(9) 1_555 1_555 1_555 no
C(9) C(14) H(17) 109(1) 1_555 1_555 1_555 no
H(15) C(14) H(16) 109(1) 1_555 1_555 1_555 no
H(15) C(14) H(17) 109(1) 1_555 1_555 1_555 no
H(16) C(14) H(17) 109(1) 1_555 1_555 1_555 no
C(10) C(15) H(18) 109(1) 1_555 1_555 1_555 no
C(10) C(15) H(19) 109.5(8) 1_555 1_555 1_555 no
C(10) C(15) H(20) 109.5(9) 1_555 1_555 1_555 no
H(18) C(15) H(19) 109(1) 1_555 1_555 1_555 no
H(18) C(15) H(20) 109.5(9) 1_555 1_555 1_555 no
H(19) C(15) H(20) 109(1) 1_555 1_555 1_555 no
Ru(2) C(16) C(17) 72.2(4) 1_555 1_555 1_555 yes
Ru(2) C(16) C(20) 73.7(4) 1_555 1_555 1_555 yes
Ru(2) C(16) C(21) 125.6(6) 1_555 1_555 1_555 yes
C(17) C(16) C(20) 107.6(7) 1_555 1_555 1_555 yes
C(17) C(16) C(21) 127.1(8) 1_555 1_555 1_555 yes
C(20) C(16) C(21) 124.9(8) 1_555 1_555 1_555 yes
Ru(2) C(17) C(16) 70.6(4) 1_555 1_555 1_555 yes
Ru(2) C(17) C(18) 73.9(4) 1_555 1_555 1_555 yes
Ru(2) C(17) C(22) 128.1(5) 1_555 1_555 1_555 yes
C(16) C(17) C(18) 109.6(7) 1_555 1_555 1_555 yes
C(16) C(17) C(22) 122.9(7) 1_555 1_555 1_555 yes
C(18) C(17) C(22) 127.0(7) 1_555 1_555 1_555 yes
Ru(2) C(18) C(17) 70.0(4) 1_555 1_555 1_555 yes
Ru(2) C(18) C(19) 72.3(4) 1_555 1_555 1_555 yes
Ru(2) C(18) C(23) 129.9(5) 1_555 1_555 1_555 yes
C(17) C(18) C(19) 107.5(7) 1_555 1_555 1_555 yes
C(17) C(18) C(23) 127.6(8) 1_555 1_555 1_555 yes
C(19) C(18) C(23) 124.3(8) 1_555 1_555 1_555 yes
Ru(2) C(19) C(18) 71.3(4) 1_555 1_555 1_555 yes
Ru(2) C(19) C(20) 70.8(4) 1_555 1_555 1_555 yes
Ru(2) C(19) C(24) 128.5(5) 1_555 1_555 1_555 yes
C(18) C(19) C(20) 107.9(7) 1_555 1_555 1_555 yes
C(18) C(19) C(24) 125.7(8) 1_555 1_555 1_555 yes
C(20) C(19) C(24) 126.1(8) 1_555 1_555 1_555 yes
Ru(2) C(20) C(16) 69.2(4) 1_555 1_555 1_555 yes
Ru(2) C(20) C(19) 72.6(4) 1_555 1_555 1_555 yes
Ru(2) C(20) C(25) 127.2(5) 1_555 1_555 1_555 yes
C(16) C(20) C(19) 107.4(7) 1_555 1_555 1_555 yes
C(16) C(20) C(25) 126.8(9) 1_555 1_555 1_555 yes
C(19) C(20) C(25) 125.7(9) 1_555 1_555 1_555 yes
C(16) C(21) H(21) 109.5(8) 1_555 1_555 1_555 no
C(16) C(21) H(22) 109.5(9) 1_555 1_555 1_555 no
C(16) C(21) H(23) 109.5(9) 1_555 1_555 1_555 no
H(21) C(21) H(22) 109.5(10) 1_555 1_555 1_555 no
H(21) C(21) H(23) 109.5(10) 1_555 1_555 1_555 no
H(22) C(21) H(23) 109.5(9) 1_555 1_555 1_555 no
C(17) C(22) H(24) 109.5(7) 1_555 1_555 1_555 no
C(17) C(22) H(25) 109.5(8) 1_555 1_555 1_555 no
C(17) C(22) H(26) 109.5(7) 1_555 1_555 1_555 no
H(24) C(22) H(25) 109.5(8) 1_555 1_555 1_555 no
H(24) C(22) H(26) 109.5(9) 1_555 1_555 1_555 no
H(25) C(22) H(26) 109.5(8) 1_555 1_555 1_555 no
C(18) C(23) H(27) 109.5(8) 1_555 1_555 1_555 no
C(18) C(23) H(28) 109.5(7) 1_555 1_555 1_555 no
C(18) C(23) H(29) 109.5(9) 1_555 1_555 1_555 no
H(27) C(23) H(28) 109.5(10) 1_555 1_555 1_555 no
H(27) C(23) H(29) 109.5(8) 1_555 1_555 1_555 no
H(28) C(23) H(29) 109.5(9) 1_555 1_555 1_555 no
C(19) C(24) H(30) 109.5(8) 1_555 1_555 1_555 no
C(19) C(24) H(31) 109.5(7) 1_555 1_555 1_555 no
C(19) C(24) H(32) 109.5(9) 1_555 1_555 1_555 no
H(30) C(24) H(31) 109(1) 1_555 1_555 1_555 no
H(30) C(24) H(32) 109.5(8) 1_555 1_555 1_555 no
H(31) C(24) H(32) 109.5(8) 1_555 1_555 1_555 no
C(20) C(25) H(33) 109.5(9) 1_555 1_555 1_555 no
C(20) C(25) H(34) 109.5(7) 1_555 1_555 1_555 no
C(20) C(25) H(35) 109.5(8) 1_555 1_555 1_555 no
H(33) C(25) H(34) 109.5(9) 1_555 1_555 1_555 no
H(33) C(25) H(35) 109.5(8) 1_555 1_555 1_555 no
H(34) C(25) H(35) 109(1) 1_555 1_555 1_555 no
Cl(4) C(26) Cl(5) 116.9(6) 1_555 1_555 1_555 yes
Cl(4) C(26) H(36) 107(1) 1_555 1_555 1_555 no
Cl(4) C(26) H(37) 107.6(9) 1_555 1_555 1_555 no
Cl(5) C(26) H(36) 107.6(9) 1_555 1_555 1_555 no
Cl(5) C(26) H(37) 107(1) 1_555 1_555 1_555 no
H(36) C(26) H(37) 109(1) 1_555 1_555 1_555 no

loop_
_geom_bond_atom_site_label_1
_geom_bond_atom_site_label_2
_geom_bond_distance
_geom_bond_site_symmetry_1
_geom_bond_site_symmetry_2
_geom_bond_publ_flag
Ru(1) Ru(2) 2.8141(8) 1_555 1_555 yes
Ru(1) Ti(2) 2.995(1) 1_555 1_555 yes
Ru(1) S(1) 2.406(2) 1_555 1_555 yes
Ru(1) S(3) 2.321(2) 1_555 1_555 yes
Ru(1) S(4) 2.317(2) 1_555 1_555 yes
Ru(1) C(6) 2.217(6) 1_555 1_555 yes
Ru(1) C(7) 2.247(7) 1_555 1_555 yes
Ru(1) C(8) 2.242(8) 1_555 1_555 yes
Ru(1) C(9) 2.227(7) 1_555 1_555 yes
Ru(1) C(10) 2.198(7) 1_555 1_555 yes
Ru(2) Ti(2) 2.956(1) 1_555 1_555 yes
Ru(2) S(2) 2.409(2) 1_555 1_555 yes
Ru(2) S(3) 2.330(2) 1_555 1_555 yes
Ru(2) S(4) 2.329(2) 1_555 1_555 yes
Ru(2) C(16) 2.179(7) 1_555 1_555 yes
Ru(2) C(17) 2.199(7) 1_555 1_555 yes
Ru(2) C(18) 2.248(7) 1_555 1_555 yes
Ru(2) C(19) 2.262(7) 1_555 1_555 yes
Ru(2) C(20) 2.239(7) 1_555 1_555 yes
Ti(1) Cl(1) 2.367(2) 1_555 1_555 yes
Ti(1) Cl(2) 2.329(2) 1_555 1_555 yes
Ti(1) Cl(3) 2.371(2) 1_555 1_555 yes
Ti(1) S(1) 2.455(2) 1_555 1_555 yes
Ti(1) S(2) 2.408(2) 1_555 1_555 yes
Ti(1) S(3) 2.391(2) 1_555 1_555 yes
Ti(2) S(1) 2.276(2) 1_555 1_555 yes
Ti(2) S(2) 2.282(2) 1_555 1_555 yes
Ti(2) S(4) 2.274(2) 1_555 1_555 yes
Ti(2) C(1) 2.32(1) 1_555 1_555 yes
Ti(2) C(2) 2.30(1) 1_555 1_555 yes
Ti(2) C(3) 2.30(1) 1_555 1_555 yes
Ti(2) C(4) 2.33(1) 1_555 1_555 yes
Ti(2) C(5) 2.345(9) 1_555 1_555 yes
Cl(4) C(26) 1.68(1) 1_555 1_555 yes
Cl(5) C(26) 1.68(1) 1_555 1_555 yes
C(1) C(2) 1.30(2) 1_555 1_555 yes
C(1) C(5) 1.31(2) 1_555 1_555 yes
C(2) C(3) 1.31(2) 1_555 1_555 yes
C(3) C(4) 1.36(2) 1_555 1_555 yes
C(4) C(5) 1.33(2) 1_555 1_555 yes
C(6) C(7) 1.379(10) 1_555 1_555 yes
C(6) C(10) 1.43(1) 1_555 1_555 yes
C(6) C(11) 1.49(1) 1_555 1_555 yes
C(7) C(8) 1.38(1) 1_555 1_555 yes
C(7) C(12) 1.53(1) 1_555 1_555 yes
C(8) C(9) 1.39(1) 1_555 1_555 yes
C(8) C(13) 1.50(1) 1_555 1_555 yes
C(9) C(10) 1.45(1) 1_555 1_555 yes
C(9) C(14) 1.49(1) 1_555 1_555 yes
C(10) C(15) 1.48(1) 1_555 1_555 yes
C(16) C(17) 1.397(9) 1_555 1_555 yes
C(16) C(20) 1.41(1) 1_555 1_555 yes
C(16) C(21) 1.51(1) 1_555 1_555 yes
C(17) C(18) 1.381(9) 1_555 1_555 yes
C(17) C(22) 1.508(9) 1_555 1_555 yes
C(18) C(19) 1.410(10) 1_555 1_555 yes
C(18) C(23) 1.494(10) 1_555 1_555 yes
C(19) C(20) 1.42(1) 1_555 1_555 yes
C(19) C(24) 1.49(1) 1_555 1_555 yes
C(20) C(25) 1.511(10) 1_555 1_555 yes

loop_
_geom_contact_atom_site_label_1
_geom_contact_atom_site_label_2
_geom_contact_distance
_geom_contact_site_symmetry_1
_geom_contact_site_symmetry_2
Ru(1) Ru(2) 2.8141(8) 1_555 1_555
Ru(1) Ti(2) 2.995(1) 1_555 1_555
Ru(2) Ti(2) 2.956(1) 1_555 1_555
Cl(1) C(26) 3.59(1) 1_555 1_555
C(12) C(12) 3.52(2) 1_555 3_555

loop_
_geom_torsion_atom_site_label_1
_geom_torsion_atom_site_label_2
_geom_torsion_atom_site_label_3
_geom_torsion_atom_site_label_4
_geom_torsion
_geom_torsion_site_symmetry_1
_geom_torsion_site_symmetry_2
_geom_torsion_site_symmetry_3
_geom_torsion_site_symmetry_4
_geom_torsion_publ_flag
Ru(1) Ru(2) Ti(2) S(1) -39.19(5) 1_555 1_555 1_555 1_555 yes
Ru(1) Ru(2) Ti(2) S(2) -133.67(7) 1_555 1_555 1_555 1_555 yes
Ru(1) Ru(2) Ti(2) S(4) 62.85(6) 1_555 1_555 1_555 1_555 yes
Ru(1) Ru(2) Ti(2) C(1) 129.1(8) 1_555 1_555 1_555 1_555 yes
Ru(1) Ru(2) Ti(2) C(2) 167.5(8) 1_555 1_555 1_555 1_555 yes
Ru(1) Ru(2) Ti(2) C(3) -158.9(10) 1_555 1_555 1_555 1_555 yes
Ru(1) Ru(2) Ti(2) C(4) 92(3) 1_555 1_555 1_555 1_555 yes
Ru(1) Ru(2) Ti(2) C(5) 95.6(6) 1_555 1_555 1_555 1_555 yes
Ru(1) Ru(2) S(2) Ti(1) -48.63(6) 1_555 1_555 1_555 1_555 yes
Ru(1) Ru(2) S(2) Ti(2) 40.53(6) 1_555 1_555 1_555 1_555 yes
Ru(1) Ru(2) S(3) Ti(1) 96.70(7) 1_555 1_555 1_555 1_555 yes
Ru(1) Ru(2) S(4) Ti(2) -83.81(6) 1_555 1_555 1_555 1_555 yes
Ru(1) Ru(2) C(16) C(17) 50.1(6) 1_555 1_555 1_555 1_555 yes
Ru(1) Ru(2) C(16) C(20) 165.2(4) 1_555 1_555 1_555 1_555 yes
Ru(1) Ru(2) C(16) C(21) -73.1(9) 1_555 1_555 1_555 1_555 yes
Ru(1) Ru(2) C(17) C(16) -152.4(4) 1_555 1_555 1_555 1_555 yes
Ru(1) Ru(2) C(17) C(18) 89.5(4) 1_555 1_555 1_555 1_555 yes
Ru(1) Ru(2) C(17) C(22) -35.2(7) 1_555 1_555 1_555 1_555 yes
Ru(1) Ru(2) C(18) C(17) -107.6(4) 1_555 1_555 1_555 1_555 yes
Ru(1) Ru(2) C(18) C(19) 135.5(4) 1_555 1_555 1_555 1_555 yes
Ru(1) Ru(2) C(18) C(23) 15.2(8) 1_555 1_555 1_555 1_555 yes
Ru(1) Ru(2) C(19) C(18) -64.4(5) 1_555 1_555 1_555 1_555 yes
Ru(1) Ru(2) C(19) C(20) 178.1(4) 1_555 1_555 1_555 1_555 yes
Ru(1) Ru(2) C(19) C(24) 56.8(9) 1_555 1_555 1_555 1_555 yes
Ru(1) Ru(2) C(20) C(16) -125(1) 1_555 1_555 1_555 1_555 yes
Ru(1) Ru(2) C(20) C(19) -8(1) 1_555 1_555 1_555 1_555 yes
Ru(1) Ru(2) C(20) C(25) 113(1) 1_555 1_555 1_555 1_555 yes
Ru(1) Ti(2) Ru(2) S(2) 133.67(7) 1_555 1_555 1_555 1_555 yes
Ru(1) Ti(2) Ru(2) S(3) 44.42(5) 1_555 1_555 1_555 1_555 yes
Ru(1) Ti(2) Ru(2) S(4) -62.85(6) 1_555 1_555 1_555 1_555 yes
Ru(1) Ti(2) Ru(2) C(16) -144.9(2) 1_555 1_555 1_555 1_555 yes
Ru(1) Ti(2) Ru(2) C(17) -105.5(2) 1_555 1_555 1_555 1_555 yes
Ru(1) Ti(2) Ru(2) C(18) -78.3(5) 1_555 1_555 1_555 1_555 yes
Ru(1) Ti(2) Ru(2) C(19) 149.3(6) 1_555 1_555 1_555 1_555 yes
Ru(1) Ti(2) Ru(2) C(20) 175.8(3) 1_555 1_555 1_555 1_555 yes
Ru(1) Ti(2) S(1) Ti(1) -93.13(6) 1_555 1_555 1_555 1_555 yes
Ru(1) Ti(2) S(2) Ru(2) -37.42(5) 1_555 1_555 1_555 1_555 yes
Ru(1) Ti(2) S(2) Ti(1) 50.79(6) 1_555 1_555 1_555 1_555 yes
Ru(1) Ti(2) S(4) Ru(2) 75.71(5) 1_555 1_555 1_555 1_555 yes
Ru(1) Ti(2) C(1) C(2) 178(1) 1_555 1_555 1_555 1_555 yes
Ru(1) Ti(2) C(1) C(5) -68(1) 1_555 1_555 1_555 1_555 yes
Ru(1) Ti(2) C(2) C(1) -5(4) 1_555 1_555 1_555 1_555 yes
Ru(1) Ti(2) C(2) C(3) -123(3) 1_555 1_555 1_555 1_555 yes
Ru(1) Ti(2) C(3) C(2) 161(1) 1_555 1_555 1_555 1_555 yes
Ru(1) Ti(2) C(3) C(4) 49(1) 1_555 1_555 1_555 1_555 yes
Ru(1) Ti(2) C(4) C(3) -154(1) 1_555 1_555 1_555 1_555 yes
Ru(1) Ti(2) C(4) C(5) 91.9(10) 1_555 1_555 1_555 1_555 yes
Ru(1) Ti(2) C(5) C(1) 133(1) 1_555 1_555 1_555 1_555 yes
Ru(1) Ti(2) C(5) C(4) -108(1) 1_555 1_555 1_555 1_555 yes
Ru(1) S(1) Ti(1) Cl(1) 99.00(8) 1_555 1_555 1_555 1_555 yes
Ru(1) S(1) Ti(1) Cl(2) -15.1(7) 1_555 1_555 1_555 1_555 yes
Ru(1) S(1) Ti(1) Cl(3) -171.43(8) 1_555 1_555 1_555 1_555 yes
Ru(1) S(1) Ti(1) S(2) -80.94(7) 1_555 1_555 1_555 1_555 yes
Ru(1) S(1) Ti(1) S(3) 9.36(7) 1_555 1_555 1_555 1_555 yes
Ru(1) S(1) Ti(2) Ru(2) 41.80(4) 1_555 1_555 1_555 1_555 yes
Ru(1) S(1) Ti(2) S(2) 94.82(7) 1_555 1_555 1_555 1_555 yes
Ru(1) S(1) Ti(2) S(4) -8.91(7) 1_555 1_555 1_555 1_555 yes
Ru(1) S(1) Ti(2) C(1) -120(1) 1_555 1_555 1_555 1_555 yes
Ru(1) S(1) Ti(2) C(2) -170.1(6) 1_555 1_555 1_555 1_555 yes
Ru(1) S(1) Ti(2) C(3) -166.0(6) 1_555 1_555 1_555 1_555 yes
Ru(1) S(1) Ti(2) C(4) -133.5(7) 1_555 1_555 1_555 1_555 yes
Ru(1) S(1) Ti(2) C(5) -108.7(4) 1_555 1_555 1_555 1_555 yes
Ru(1) S(3) Ru(2) Ti(2) -51.36(5) 1_555 1_555 1_555 1_555 yes
Ru(1) S(3) Ru(2) S(2) -100.44(6) 1_555 1_555 1_555 1_555 yes
Ru(1) S(3) Ru(2) S(4) -2.86(7) 1_555 1_555 1_555 1_555 yes
Ru(1) S(3) Ru(2) C(16) 148.3(5) 1_555 1_555 1_555 1_555 yes
Ru(1) S(3) Ru(2) C(17) 96.2(2) 1_555 1_555 1_555 1_555 yes
Ru(1) S(3) Ru(2) C(18) 111.5(2) 1_555 1_555 1_555 1_555 yes
Ru(1) S(3) Ru(2) C(19) 147.7(2) 1_555 1_555 1_555 1_555 yes
Ru(1) S(3) Ru(2) C(20) 172.7(2) 1_555 1_555 1_555 1_555 yes
Ru(1) S(3) Ti(1) Cl(1) -97.77(8) 1_555 1_555 1_555 1_555 yes
Ru(1) S(3) Ti(1) Cl(2) 167.18(8) 1_555 1_555 1_555 1_555 yes
Ru(1) S(3) Ti(1) Cl(3) -17.2(9) 1_555 1_555 1_555 1_555 yes
Ru(1) S(3) Ti(1) S(1) -9.76(7) 1_555 1_555 1_555 1_555 yes
Ru(1) S(3) Ti(1) S(2) 78.12(7) 1_555 1_555 1_555 1_555 yes
Ru(1) S(4) Ru(2) Ti(2) 83.81(6) 1_555 1_555 1_555 1_555 yes
Ru(1) S(4) Ru(2) S(2) 96.30(6) 1_555 1_555 1_555 1_555 yes
Ru(1) S(4) Ru(2) S(3) 2.86(7) 1_555 1_555 1_555 1_555 yes
Ru(1) S(4) Ru(2) C(16) -164.6(2) 1_555 1_555 1_555 1_555 yes
Ru(1) S(4) Ru(2) C(17) -129.1(2) 1_555 1_555 1_555 1_555 yes
Ru(1) S(4) Ru(2) C(18) -101.9(2) 1_555 1_555 1_555 1_555 yes
Ru(1) S(4) Ru(2) C(19) -115.0(4) 1_555 1_555 1_555 1_555 yes
Ru(1) S(4) Ru(2) C(20) -171.7(3) 1_555 1_555 1_555 1_555 yes
Ru(1) S(4) Ti(2) Ru(2) -75.71(5) 1_555 1_555 1_555 1_555 yes
Ru(1) S(4) Ti(2) S(1) 9.20(7) 1_555 1_555 1_555 1_555 yes
Ru(1) S(4) Ti(2) S(2) -89.12(7) 1_555 1_555 1_555 1_555 yes
Ru(1) S(4) Ti(2) C(1) 157.0(6) 1_555 1_555 1_555 1_555 yes
Ru(1) S(4) Ti(2) C(2) 173.8(5) 1_555 1_555 1_555 1_555 yes
Ru(1) S(4) Ti(2) C(3) 144(1) 1_555 1_555 1_555 1_555 yes
Ru(1) S(4) Ti(2) C(4) 108.0(4) 1_555 1_555 1_555 1_555 yes
Ru(1) S(4) Ti(2) C(5) 124.4(5) 1_555 1_555 1_555 1_555 yes
Ru(1) C(6) C(7) C(8) -61.5(5) 1_555 1_555 1_555 1_555 yes
Ru(1) C(6) C(7) C(12) 122.8(8) 1_555 1_555 1_555 1_555 yes
Ru(1) C(6) C(10) C(9) 64.6(5) 1_555 1_555 1_555 1_555 yes
Ru(1) C(6) C(10) C(15) -121.8(7) 1_555 1_555 1_555 1_555 yes
Ru(1) C(7) C(6) C(10) 62.1(5) 1_555 1_555 1_555 1_555 yes
Ru(1) C(7) C(6) C(11) -124.5(7) 1_555 1_555 1_555 1_555 yes
Ru(1) C(7) C(8) C(9) -62.5(5) 1_555 1_555 1_555 1_555 yes
Ru(1) C(7) C(8) C(13) 128.0(8) 1_555 1_555 1_555 1_555 yes
Ru(1) C(8) C(7) C(6) 60.9(5) 1_555 1_555 1_555 1_555 yes
Ru(1) C(8) C(7) C(12) -123.4(7) 1_555 1_555 1_555 1_555 yes
Ru(1) C(8) C(9) C(10) -61.1(5) 1_555 1_555 1_555 1_555 yes
Ru(1) C(8) C(9) C(14) 125.7(8) 1_555 1_555 1_555 1_555 yes
Ru(1) C(9) C(8) C(7) 63.2(5) 1_555 1_555 1_555 1_555 yes
Ru(1) C(9) C(8) C(13) -127.4(8) 1_555 1_555 1_555 1_555 yes
Ru(1) C(9) C(10) C(6) -64.5(5) 1_555 1_555 1_555 1_555 yes
Ru(1) C(9) C(10) C(15) 122.1(8) 1_555 1_555 1_555 1_555 yes
Ru(1) C(10) C(6) C(7) -63.9(5) 1_555 1_555 1_555 1_555 yes
Ru(1) C(10) C(6) C(11) 122.6(7) 1_555 1_555 1_555 1_555 yes
Ru(1) C(10) C(9) C(8) 62.8(5) 1_555 1_555 1_555 1_555 yes
Ru(1) C(10) C(9) C(14) -123.8(8) 1_555 1_555 1_555 1_555 yes
Ru(2) Ru(1) Ti(2) S(1) 127.01(6) 1_555 1_555 1_555 1_555 yes
Ru(2) Ru(1) Ti(2) S(2) 35.55(5) 1_555 1_555 1_555 1_555 yes
Ru(2) Ru(1) Ti(2) S(4) -64.44(6) 1_555 1_555 1_555 1_555 yes
Ru(2) Ru(1) Ti(2) C(1) -99.4(6) 1_555 1_555 1_555 1_555 yes
Ru(2) Ru(1) Ti(2) C(2) -95(3) 1_555 1_555 1_555 1_555 yes
Ru(2) Ru(1) Ti(2) C(3) 156.8(9) 1_555 1_555 1_555 1_555 yes
Ru(2) Ru(1) Ti(2) C(4) -172.4(8) 1_555 1_555 1_555 1_555 yes
Ru(2) Ru(1) Ti(2) C(5) -134.0(7) 1_555 1_555 1_555 1_555 yes
Ru(2) Ru(1) S(1) Ti(1) 42.71(6) 1_555 1_555 1_555 1_555 yes
Ru(2) Ru(1) S(1) Ti(2) -44.49(5) 1_555 1_555 1_555 1_555 yes
Ru(2) Ru(1) S(3) Ti(1) -88.42(7) 1_555 1_555 1_555 1_555 yes
Ru(2) Ru(1) S(4) Ti(2) 81.81(6) 1_555 1_555 1_555 1_555 yes
Ru(2) Ru(1) C(6) C(7) -22(1) 1_555 1_555 1_555 1_555 yes
Ru(2) Ru(1) C(6) C(10) -139(1) 1_555 1_555 1_555 1_555 yes
Ru(2) Ru(1) C(6) C(11) 100(1) 1_555 1_555 1_555 1_555 yes
Ru(2) Ru(1) C(7) C(6) 175.2(4) 1_555 1_555 1_555 1_555 yes
Ru(2) Ru(1) C(7) C(8) -65.1(6) 1_555 1_555 1_555 1_555 yes
Ru(2) Ru(1) C(7) C(12) 54(1) 1_555 1_555 1_555 1_555 yes
Ru(2) Ru(1) C(8) C(7) 136.2(4) 1_555 1_555 1_555 1_555 yes
Ru(2) Ru(1) C(8) C(9) -106.6(5) 1_555 1_555 1_555 1_555 yes
Ru(2) Ru(1) C(8) C(13) 14(1) 1_555 1_555 1_555 1_555 yes
Ru(2) Ru(1) C(9) C(8) 92.1(5) 1_555 1_555 1_555 1_555 yes
Ru(2) Ru(1) C(9) C(10) -150.4(4) 1_555 1_555 1_555 1_555 yes
Ru(2) Ru(1) C(9) C(14) -30(1) 1_555 1_555 1_555 1_555 yes
Ru(2) Ru(1) C(10) C(6) 169.2(3) 1_555 1_555 1_555 1_555 yes
Ru(2) Ru(1) C(10) C(9) 55.6(6) 1_555 1_555 1_555 1_555 yes
Ru(2) Ru(1) C(10) C(15) -69(1) 1_555 1_555 1_555 1_555 yes
Ru(2) Ti(2) Ru(1) S(1) -127.01(6) 1_555 1_555 1_555 1_555 yes
Ru(2) Ti(2) Ru(1) S(3) -44.60(5) 1_555 1_555 1_555 1_555 yes
Ru(2) Ti(2) Ru(1) S(4) 64.44(6) 1_555 1_555 1_555 1_555 yes
Ru(2) Ti(2) Ru(1) C(6) 170.4(2) 1_555 1_555 1_555 1_555 yes
Ru(2) Ti(2) Ru(1) C(7) 130.2(2) 1_555 1_555 1_555 1_555 yes
Ru(2) Ti(2) Ru(1) C(8) 94.9(3) 1_555 1_555 1_555 1_555 yes
Ru(2) Ti(2) Ru(1) C(9) 92(2) 1_555 1_555 1_555 1_555 yes
Ru(2) Ti(2) Ru(1) C(10) -153.9(3) 1_555 1_555 1_555 1_555 yes
Ru(2) Ti(2) S(1) Ti(1) -51.33(6) 1_555 1_555 1_555 1_555 yes
Ru(2) Ti(2) S(2) Ti(1) 88.20(6) 1_555 1_555 1_555 1_555 yes
Ru(2) Ti(2) C(1) C(2) 107(1) 1_555 1_555 1_555 1_555 yes
Ru(2) Ti(2) C(1) C(5) -139(1) 1_555 1_555 1_555 1_555 yes
Ru(2) Ti(2) C(2) C(1) -93(1) 1_555 1_555 1_555 1_555 yes
Ru(2) Ti(2) C(2) C(3) 147(1) 1_555 1_555 1_555 1_555 yes
Ru(2) Ti(2) C(3) C(2) -57(1) 1_555 1_555 1_555 1_555 yes
Ru(2) Ti(2) C(3) C(4) -169.3(10) 1_555 1_555 1_555 1_555 yes
Ru(2) Ti(2) C(4) C(3) 117(4) 1_555 1_555 1_555 1_555 yes
Ru(2) Ti(2) C(4) C(5) 3(4) 1_555 1_555 1_555 1_555 yes
Ru(2) Ti(2) C(5) C(1) 62(1) 1_555 1_555 1_555 1_555 yes
Ru(2) Ti(2) C(5) C(4) -179.4(9) 1_555 1_555 1_555 1_555 yes
Ru(2) S(2) Ti(1) Cl(1) 78(1) 1_555 1_555 1_555 1_555 yes
Ru(2) S(2) Ti(1) Cl(2) -93.54(8) 1_555 1_555 1_555 1_555 yes
Ru(2) S(2) Ti(1) Cl(3) 170.35(8) 1_555 1_555 1_555 1_555 yes
Ru(2) S(2) Ti(1) S(1) 79.68(6) 1_555 1_555 1_555 1_555 yes
Ru(2) S(2) Ti(1) S(3) -3.62(7) 1_555 1_555 1_555 1_555 yes
Ru(2) S(2) Ti(2) S(1) -89.92(7) 1_555 1_555 1_555 1_555 yes
Ru(2) S(2) Ti(2) S(4) 13.04(7) 1_555 1_555 1_555 1_555 yes
Ru(2) S(2) Ti(2) C(1) 111.0(4) 1_555 1_555 1_555 1_555 yes
Ru(2) S(2) Ti(2) C(2) 134.7(8) 1_555 1_555 1_555 1_555 yes
Ru(2) S(2) Ti(2) C(3) 167.0(7) 1_555 1_555 1_555 1_555 yes
Ru(2) S(2) Ti(2) C(4) 174.0(5) 1_555 1_555 1_555 1_555 yes
Ru(2) S(2) Ti(2) C(5) 127.3(9) 1_555 1_555 1_555 1_555 yes
Ru(2) S(3) Ru(1) Ti(2) 50.39(5) 1_555 1_555 1_555 1_555 yes
Ru(2) S(3) Ru(1) S(1) 98.34(6) 1_555 1_555 1_555 1_555 yes
Ru(2) S(3) Ru(1) S(4) 2.88(7) 1_555 1_555 1_555 1_555 yes
Ru(2) S(3) Ru(1) C(6) -176.3(3) 1_555 1_555 1_555 1_555 yes
Ru(2) S(3) Ru(1) C(7) -119.7(5) 1_555 1_555 1_555 1_555 yes
Ru(2) S(3) Ru(1) C(8) -100.1(2) 1_555 1_555 1_555 1_555 yes
Ru(2) S(3) Ru(1) C(9) -125.9(3) 1_555 1_555 1_555 1_555 yes
Ru(2) S(3) Ru(1) C(10) -163.6(2) 1_555 1_555 1_555 1_555 yes
Ru(2) S(3) Ti(1) Cl(1) -172.15(7) 1_555 1_555 1_555 1_555 yes
Ru(2) S(3) Ti(1) Cl(2) 92.79(7) 1_555 1_555 1_555 1_555 yes
Ru(2) S(3) Ti(1) Cl(3) -91.6(9) 1_555 1_555 1_555 1_555 yes
Ru(2) S(3) Ti(1) S(1) -84.14(7) 1_555 1_555 1_555 1_555 yes
Ru(2) S(3) Ti(1) S(2) 3.74(7) 1_555 1_555 1_555 1_555 yes
Ru(2) S(4) Ru(1) Ti(2) -81.81(6) 1_555 1_555 1_555 1_555 yes
Ru(2) S(4) Ru(1) S(1) -90.39(6) 1_555 1_555 1_555 1_555 yes
Ru(2) S(4) Ru(1) S(3) -2.88(7) 1_555 1_555 1_555 1_555 yes
Ru(2) S(4) Ru(1) C(6) 176.5(2) 1_555 1_555 1_555 1_555 yes
Ru(2) S(4) Ru(1) C(7) 153.7(2) 1_555 1_555 1_555 1_555 yes
Ru(2) S(4) Ru(1) C(8) 118.0(2) 1_555 1_555 1_555 1_555 yes
Ru(2) S(4) Ru(1) C(9) 101.4(2) 1_555 1_555 1_555 1_555 yes
Ru(2) S(4) Ru(1) C(10) 148.1(5) 1_555 1_555 1_555 1_555 yes
Ru(2) S(4) Ti(2) S(1) 84.92(7) 1_555 1_555 1_555 1_555 yes
Ru(2) S(4) Ti(2) S(2) -13.41(7) 1_555 1_555 1_555 1_555 yes
Ru(2) S(4) Ti(2) C(1) -127.3(6) 1_555 1_555 1_555 1_555 yes
Ru(2) S(4) Ti(2) C(2) -110.5(5) 1_555 1_555 1_555 1_555 yes
Ru(2) S(4) Ti(2) C(3) -139(1) 1_555 1_555 1_555 1_555 yes
Ru(2) S(4) Ti(2) C(4) -176.3(4) 1_555 1_555 1_555 1_555 yes
Ru(2) S(4) Ti(2) C(5) -159.9(5) 1_555 1_555 1_555 1_555 yes
Ru(2) C(16) C(17) C(18) 64.0(5) 1_555 1_555 1_555 1_555 yes
Ru(2) C(16) C(17) C(22) -123.5(7) 1_555 1_555 1_555 1_555 yes
Ru(2) C(16) C(20) C(19) -62.9(5) 1_555 1_555 1_555 1_555 yes
Ru(2) C(16) C(20) C(25) 121.6(8) 1_555 1_555 1_555 1_555 yes
Ru(2) C(17) C(16) C(20) -65.8(5) 1_555 1_555 1_555 1_555 yes
Ru(2) C(17) C(16) C(21) 121.5(8) 1_555 1_555 1_555 1_555 yes
Ru(2) C(17) C(18) C(19) 63.0(5) 1_555 1_555 1_555 1_555 yes
Ru(2) C(17) C(18) C(23) -125.5(8) 1_555 1_555 1_555 1_555 yes
Ru(2) C(18) C(17) C(16) -62.0(5) 1_555 1_555 1_555 1_555 yes
Ru(2) C(18) C(17) C(22) 125.9(7) 1_555 1_555 1_555 1_555 yes
Ru(2) C(18) C(19) C(20) 61.6(5) 1_555 1_555 1_555 1_555 yes
Ru(2) C(18) C(19) C(24) -124.5(7) 1_555 1_555 1_555 1_555 yes
Ru(2) C(19) C(18) C(17) -61.5(5) 1_555 1_555 1_555 1_555 yes
Ru(2) C(19) C(18) C(23) 126.7(7) 1_555 1_555 1_555 1_555 yes
Ru(2) C(19) C(20) C(16) 60.7(5) 1_555 1_555 1_555 1_555 yes
Ru(2) C(19) C(20) C(25) -123.7(8) 1_555 1_555 1_555 1_555 yes
Ru(2) C(20) C(16) C(17) 64.7(5) 1_555 1_555 1_555 1_555 yes
Ru(2) C(20) C(16) C(21) -122.4(8) 1_555 1_555 1_555 1_555 yes
Ru(2) C(20) C(19) C(18) -61.9(5) 1_555 1_555 1_555 1_555 yes
Ru(2) C(20) C(19) C(24) 124.2(8) 1_555 1_555 1_555 1_555 yes
Ti(1) S(1) Ru(1) Ti(2) 87.20(7) 1_555 1_555 1_555 1_555 yes
Ti(1) S(1) Ru(1) S(3) -9.60(7) 1_555 1_555 1_555 1_555 yes
Ti(1) S(1) Ru(1) S(4) 95.83(7) 1_555 1_555 1_555 1_555 yes
Ti(1) S(1) Ru(1) C(6) -145.1(2) 1_555 1_555 1_555 1_555 yes
Ti(1) S(1) Ru(1) C(7) -170.8(2) 1_555 1_555 1_555 1_555 yes
Ti(1) S(1) Ru(1) C(8) -155.8(5) 1_555 1_555 1_555 1_555 yes
Ti(1) S(1) Ru(1) C(9) -97.8(3) 1_555 1_555 1_555 1_555 yes
Ti(1) S(1) Ru(1) C(10) -108.3(2) 1_555 1_555 1_555 1_555 yes
Ti(1) S(1) Ti(2) S(2) 1.68(8) 1_555 1_555 1_555 1_555 yes
Ti(1) S(1) Ti(2) S(4) -102.04(8) 1_555 1_555 1_555 1_555 yes
Ti(1) S(1) Ti(2) C(1) 146(1) 1_555 1_555 1_555 1_555 yes
Ti(1) S(1) Ti(2) C(2) 96.8(6) 1_555 1_555 1_555 1_555 yes
Ti(1) S(1) Ti(2) C(3) 100.9(6) 1_555 1_555 1_555 1_555 yes
Ti(1) S(1) Ti(2) C(4) 133.4(7) 1_555 1_555 1_555 1_555 yes
Ti(1) S(1) Ti(2) C(5) 158.1(4) 1_555 1_555 1_555 1_555 yes
Ti(1) S(2) Ru(2) Ti(2) -89.16(7) 1_555 1_555 1_555 1_555 yes
Ti(1) S(2) Ru(2) S(3) 3.71(7) 1_555 1_555 1_555 1_555 yes
Ti(1) S(2) Ru(2) S(4) -101.68(7) 1_555 1_555 1_555 1_555 yes
Ti(1) S(2) Ru(2) C(16) 158.9(2) 1_555 1_555 1_555 1_555 yes
Ti(1) S(2) Ru(2) C(17) 166.1(2) 1_555 1_555 1_555 1_555 yes
Ti(1) S(2) Ru(2) C(18) 110.4(4) 1_555 1_555 1_555 1_555 yes
Ti(1) S(2) Ru(2) C(19) 96.4(2) 1_555 1_555 1_555 1_555 yes
Ti(1) S(2) Ru(2) C(20) 123.5(2) 1_555 1_555 1_555 1_555 yes
Ti(1) S(2) Ti(2) S(1) -1.72(8) 1_555 1_555 1_555 1_555 yes
Ti(1) S(2) Ti(2) S(4) 101.24(8) 1_555 1_555 1_555 1_555 yes
Ti(1) S(2) Ti(2) C(1) -160.8(4) 1_555 1_555 1_555 1_555 yes
Ti(1) S(2) Ti(2) C(2) -137.1(8) 1_555 1_555 1_555 1_555 yes
Ti(1) S(2) Ti(2) C(3) -104.8(7) 1_555 1_555 1_555 1_555 yes
Ti(1) S(2) Ti(2) C(4) -97.8(5) 1_555 1_555 1_555 1_555 yes
Ti(1) S(2) Ti(2) C(5) -144.4(9) 1_555 1_555 1_555 1_555 yes
Ti(1) S(3) Ru(1) Ti(2) -38.03(6) 1_555 1_555 1_555 1_555 yes
Ti(1) S(3) Ru(1) S(1) 9.92(7) 1_555 1_555 1_555 1_555 yes
Ti(1) S(3) Ru(1) S(4) -85.54(8) 1_555 1_555 1_555 1_555 yes
Ti(1) S(3) Ru(1) C(6) 95.2(3) 1_555 1_555 1_555 1_555 yes
Ti(1) S(3) Ru(1) C(7) 151.9(5) 1_555 1_555 1_555 1_555 yes
Ti(1) S(3) Ru(1) C(8) 171.5(2) 1_555 1_555 1_555 1_555 yes
Ti(1) S(3) Ru(1) C(9) 145.7(3) 1_555 1_555 1_555 1_555 yes
Ti(1) S(3) Ru(1) C(10) 108.0(2) 1_555 1_555 1_555 1_555 yes
Ti(1) S(3) Ru(2) Ti(2) 45.34(6) 1_555 1_555 1_555 1_555 yes
Ti(1) S(3) Ru(2) S(2) -3.74(7) 1_555 1_555 1_555 1_555 yes
Ti(1) S(3) Ru(2) S(4) 93.84(7) 1_555 1_555 1_555 1_555 yes
Ti(1) S(3) Ru(2) C(16) -115.0(5) 1_555 1_555 1_555 1_555 yes
Ti(1) S(3) Ru(2) C(17) -167.1(2) 1_555 1_555 1_555 1_555 yes
Ti(1) S(3) Ru(2) C(18) -151.8(2) 1_555 1_555 1_555 1_555 yes
Ti(1) S(3) Ru(2) C(19) -115.6(2) 1_555 1_555 1_555 1_555 yes
Ti(1) S(3) Ru(2) C(20) -90.6(2) 1_555 1_555 1_555 1_555 yes
Ti(2) Ru(1) Ru(2) S(2) -33.61(5) 1_555 1_555 1_555 1_555 yes
Ti(2) Ru(1) Ru(2) S(3) -118.43(7) 1_555 1_555 1_555 1_555 yes
Ti(2) Ru(1) Ru(2) S(4) 58.10(6) 1_555 1_555 1_555 1_555 yes
Ti(2) Ru(1) Ru(2) C(16) 87.5(4) 1_555 1_555 1_555 1_555 yes
Ti(2) Ru(1) Ru(2) C(17) 119.1(2) 1_555 1_555 1_555 1_555 yes
Ti(2) Ru(1) Ru(2) C(18) 158.6(2) 1_555 1_555 1_555 1_555 yes
Ti(2) Ru(1) Ru(2) C(19) -166.2(3) 1_555 1_555 1_555 1_555 yes
Ti(2) Ru(1) Ru(2) C(20) -159(1) 1_555 1_555 1_555 1_555 yes
Ti(2) Ru(1) C(6) C(7) -96.8(5) 1_555 1_555 1_555 1_555 yes
Ti(2) Ru(1) C(6) C(10) 146.1(4) 1_555 1_555 1_555 1_555 yes
Ti(2) Ru(1) C(6) C(11) 26.0(10) 1_555 1_555 1_555 1_555 yes
Ti(2) Ru(1) C(7) C(6) 101.5(5) 1_555 1_555 1_555 1_555 yes
Ti(2) Ru(1) C(7) C(8) -138.8(5) 1_555 1_555 1_555 1_555 yes
Ti(2) Ru(1) C(7) C(12) -19(1) 1_555 1_555 1_555 1_555 yes
Ti(2) Ru(1) C(8) C(7) 63.2(6) 1_555 1_555 1_555 1_555 yes
Ti(2) Ru(1) C(8) C(9) -179.6(4) 1_555 1_555 1_555 1_555 yes
Ti(2) Ru(1) C(8) C(13) -58(1) 1_555 1_555 1_555 1_555 yes
Ti(2) Ru(1) C(9) C(8) 2(2) 1_555 1_555 1_555 1_555 yes
Ti(2) Ru(1) C(9) C(10) 120(2) 1_555 1_555 1_555 1_555 yes
Ti(2) Ru(1) C(9) C(14) -120(2) 1_555 1_555 1_555 1_555 yes
Ti(2) Ru(1) C(10) C(6) -58.2(6) 1_555 1_555 1_555 1_555 yes
Ti(2) Ru(1) C(10) C(9) -171.8(4) 1_555 1_555 1_555 1_555 yes
Ti(2) Ru(1) C(10) C(15) 63(1) 1_555 1_555 1_555 1_555 yes
Ti(2) Ru(2) Ru(1) S(1) 36.74(5) 1_555 1_555 1_555 1_555 yes
Ti(2) Ru(2) Ru(1) S(3) 118.43(7) 1_555 1_555 1_555 1_555 yes
Ti(2) Ru(2) Ru(1) S(4) -58.10(6) 1_555 1_555 1_555 1_555 yes
Ti(2) Ru(2) Ru(1) C(6) -78(1) 1_555 1_555 1_555 1_555 yes
Ti(2) Ru(2) Ru(1) C(7) -97.6(3) 1_555 1_555 1_555 1_555 yes
Ti(2) Ru(2) Ru(1) C(8) -133.2(3) 1_555 1_555 1_555 1_555 yes
Ti(2) Ru(2) Ru(1) C(9) -173.7(3) 1_555 1_555 1_555 1_555 yes
Ti(2) Ru(2) Ru(1) C(10) 150.5(4) 1_555 1_555 1_555 1_555 yes
Ti(2) Ru(2) C(16) C(17) 122.6(4) 1_555 1_555 1_555 1_555 yes
Ti(2) Ru(2) C(16) C(20) -122.3(4) 1_555 1_555 1_555 1_555 yes
Ti(2) Ru(2) C(16) C(21) -0.6(9) 1_555 1_555 1_555 1_555 yes
Ti(2) Ru(2) C(17) C(16) -77.4(5) 1_555 1_555 1_555 1_555 yes
Ti(2) Ru(2) C(17) C(18) 164.5(3) 1_555 1_555 1_555 1_555 yes
Ti(2) Ru(2) C(17) C(22) 39.8(8) 1_555 1_555 1_555 1_555 yes
Ti(2) Ru(2) C(18) C(17) -38.4(8) 1_555 1_555 1_555 1_555 yes
Ti(2) Ru(2) C(18) C(19) -155.3(4) 1_555 1_555 1_555 1_555 yes
Ti(2) Ru(2) C(18) C(23) 84.5(10) 1_555 1_555 1_555 1_555 yes
Ti(2) Ru(2) C(19) C(18) 154.5(4) 1_555 1_555 1_555 1_555 yes
Ti(2) Ru(2) C(19) C(20) 37.0(9) 1_555 1_555 1_555 1_555 yes
Ti(2) Ru(2) C(19) C(24) -84(1) 1_555 1_555 1_555 1_555 yes
Ti(2) Ru(2) C(20) C(16) 77.6(5) 1_555 1_555 1_555 1_555 yes
Ti(2) Ru(2) C(20) C(19) -165.4(4) 1_555 1_555 1_555 1_555 yes
Ti(2) Ru(2) C(20) C(25) -43.5(10) 1_555 1_555 1_555 1_555 yes
Ti(2) S(1) Ru(1) S(3) -96.81(6) 1_555 1_555 1_555 1_555 yes
Ti(2) S(1) Ru(1) S(4) 8.62(7) 1_555 1_555 1_555 1_555 yes
Ti(2) S(1) Ru(1) C(6) 127.7(2) 1_555 1_555 1_555 1_555 yes
Ti(2) S(1) Ru(1) C(7) 102.0(2) 1_555 1_555 1_555 1_555 yes
Ti(2) S(1) Ru(1) C(8) 117.0(5) 1_555 1_555 1_555 1_555 yes
Ti(2) S(1) Ru(1) C(9) 175.0(3) 1_555 1_555 1_555 1_555 yes
Ti(2) S(1) Ru(1) C(10) 164.5(2) 1_555 1_555 1_555 1_555 yes
Ti(2) S(1) Ti(1) Cl(1) 178.35(9) 1_555 1_555 1_555 1_555 yes
Ti(2) S(1) Ti(1) Cl(2) 64.3(7) 1_555 1_555 1_555 1_555 yes
Ti(2) S(1) Ti(1) Cl(3) -92.08(9) 1_555 1_555 1_555 1_555 yes
Ti(2) S(1) Ti(1) S(2) -1.59(7) 1_555 1_555 1_555 1_555 yes
Ti(2) S(1) Ti(1) S(3) 88.71(7) 1_555 1_555 1_555 1_555 yes
Ti(2) S(2) Ru(2) S(3) 92.87(7) 1_555 1_555 1_555 1_555 yes
Ti(2) S(2) Ru(2) S(4) -12.52(7) 1_555 1_555 1_555 1_555 yes
Ti(2) S(2) Ru(2) C(16) -111.9(2) 1_555 1_555 1_555 1_555 yes
Ti(2) S(2) Ru(2) C(17) -104.8(3) 1_555 1_555 1_555 1_555 yes
Ti(2) S(2) Ru(2) C(18) -160.5(4) 1_555 1_555 1_555 1_555 yes
Ti(2) S(2) Ru(2) C(19) -174.4(2) 1_555 1_555 1_555 1_555 yes
Ti(2) S(2) Ru(2) C(20) -147.3(2) 1_555 1_555 1_555 1_555 yes
Ti(2) S(2) Ti(1) Cl(1) 0(1) 1_555 1_555 1_555 1_555 yes
Ti(2) S(2) Ti(1) Cl(2) -171.63(8) 1_555 1_555 1_555 1_555 yes
Ti(2) S(2) Ti(1) Cl(3) 92.26(8) 1_555 1_555 1_555 1_555 yes
Ti(2) S(2) Ti(1) S(1) 1.59(7) 1_555 1_555 1_555 1_555 yes
Ti(2) S(2) Ti(1) S(3) -81.71(7) 1_555 1_555 1_555 1_555 yes
Ti(2) S(4) Ru(1) S(1) -8.58(7) 1_555 1_555 1_555 1_555 yes
Ti(2) S(4) Ru(1) S(3) 78.93(7) 1_555 1_555 1_555 1_555 yes
Ti(2) S(4) Ru(1) C(6) -101.7(2) 1_555 1_555 1_555 1_555 yes
Ti(2) S(4) Ru(1) C(7) -124.5(2) 1_555 1_555 1_555 1_555 yes
Ti(2) S(4) Ru(1) C(8) -160.2(2) 1_555 1_555 1_555 1_555 yes
Ti(2) S(4) Ru(1) C(9) -176.8(2) 1_555 1_555 1_555 1_555 yes
Ti(2) S(4) Ru(1) C(10) -130.1(5) 1_555 1_555 1_555 1_555 yes
Ti(2) S(4) Ru(2) S(2) 12.49(7) 1_555 1_555 1_555 1_555 yes
Ti(2) S(4) Ru(2) S(3) -80.95(7) 1_555 1_555 1_555 1_555 yes
Ti(2) S(4) Ru(2) C(16) 111.6(2) 1_555 1_555 1_555 1_555 yes
Ti(2) S(4) Ru(2) C(17) 147.1(2) 1_555 1_555 1_555 1_555 yes
Ti(2) S(4) Ru(2) C(18) 174.3(2) 1_555 1_555 1_555 1_555 yes
Ti(2) S(4) Ru(2) C(19) 161.2(4) 1_555 1_555 1_555 1_555 yes
Ti(2) S(4) Ru(2) C(20) 104.4(3) 1_555 1_555 1_555 1_555 yes
Ti(2) C(1) C(2) C(3) 64(1) 1_555 1_555 1_555 1_555 yes
Ti(2) C(1) C(5) C(4) -63.9(8) 1_555 1_555 1_555 1_555 yes
Ti(2) C(2) C(1) C(5) -67.6(9) 1_555 1_555 1_555 1_555 yes
Ti(2) C(2) C(3) C(4) 67(1) 1_555 1_555 1_555 1_555 yes
Ti(2) C(3) C(2) C(1) -65(1) 1_555 1_555 1_555 1_555 yes
Ti(2) C(3) C(4) C(5) 66.5(9) 1_555 1_555 1_555 1_555 yes
Ti(2) C(4) C(3) C(2) -67(1) 1_555 1_555 1_555 1_555 yes
Ti(2) C(4) C(5) C(1) 64.0(8) 1_555 1_555 1_555 1_555 yes
Ti(2) C(5) C(1) C(2) 66.3(9) 1_555 1_555 1_555 1_555 yes
Ti(2) C(5) C(4) C(3) -64.7(9) 1_555 1_555 1_555 1_555 yes
S(1) Ru(1) Ru(2) S(2) 3.14(7) 1_555 1_555 1_555 1_555 yes
S(1) Ru(1) Ru(2) S(3) -81.68(7) 1_555 1_555 1_555 1_555 yes
S(1) Ru(1) Ru(2) S(4) 94.84(7) 1_555 1_555 1_555 1_555 yes
S(1) Ru(1) Ru(2) C(16) 124.3(4) 1_555 1_555 1_555 1_555 yes
S(1) Ru(1) Ru(2) C(17) 155.9(2) 1_555 1_555 1_555 1_555 yes
S(1) Ru(1) Ru(2) C(18) -164.7(2) 1_555 1_555 1_555 1_555 yes
S(1) Ru(1) Ru(2) C(19) -129.5(3) 1_555 1_555 1_555 1_555 yes
S(1) Ru(1) Ru(2) C(20) -122(1) 1_555 1_555 1_555 1_555 yes
S(1) Ru(1) Ti(2) S(2) -91.46(8) 1_555 1_555 1_555 1_555 yes
S(1) Ru(1) Ti(2) S(4) 168.55(9) 1_555 1_555 1_555 1_555 yes
S(1) Ru(1) Ti(2) C(1) 133.6(6) 1_555 1_555 1_555 1_555 yes
S(1) Ru(1) Ti(2) C(2) 137(3) 1_555 1_555 1_555 1_555 yes
S(1) Ru(1) Ti(2) C(3) 29.7(9) 1_555 1_555 1_555 1_555 yes
S(1) Ru(1) Ti(2) C(4) 60.5(8) 1_555 1_555 1_555 1_555 yes
S(1) Ru(1) Ti(2) C(5) 99.0(7) 1_555 1_555 1_555 1_555 yes
S(1) Ru(1) C(6) C(7) -138.3(5) 1_555 1_555 1_555 1_555 yes
S(1) Ru(1) C(6) C(10) 104.6(5) 1_555 1_555 1_555 1_555 yes
S(1) Ru(1) C(6) C(11) -15.6(9) 1_555 1_555 1_555 1_555 yes
S(1) Ru(1) C(7) C(6) 47.5(5) 1_555 1_555 1_555 1_555 yes
S(1) Ru(1) C(7) C(8) 167.2(5) 1_555 1_555 1_555 1_555 yes
S(1) Ru(1) C(7) C(12) -73.2(10) 1_555 1_555 1_555 1_555 yes
S(1) Ru(1) C(8) C(7) -23.5(9) 1_555 1_555 1_555 1_555 yes
S(1) Ru(1) C(8) C(9) 93.7(7) 1_555 1_555 1_555 1_555 yes
S(1) Ru(1) C(8) C(13) -145.0(9) 1_555 1_555 1_555 1_555 yes
S(1) Ru(1) C(9) C(8) -134.3(5) 1_555 1_555 1_555 1_555 yes
S(1) Ru(1) C(9) C(10) -16.9(6) 1_555 1_555 1_555 1_555 yes
S(1) Ru(1) C(9) C(14) 102(1) 1_555 1_555 1_555 1_555 yes
S(1) Ru(1) C(10) C(6) -78.2(5) 1_555 1_555 1_555 1_555 yes
S(1) Ru(1) C(10) C(9) 168.2(5) 1_555 1_555 1_555 1_555 yes
S(1) Ru(1) C(10) C(15) 43(1) 1_555 1_555 1_555 1_555 yes
S(1) Ti(2) Ru(1) S(3) 82.41(7) 1_555 1_555 1_555 1_555 yes
S(1) Ti(2) Ru(1) S(4) -168.55(9) 1_555 1_555 1_555 1_555 yes
S(1) Ti(2) Ru(1) C(6) -62.6(3) 1_555 1_555 1_555 1_555 yes
S(1) Ti(2) Ru(1) C(7) -102.8(3) 1_555 1_555 1_555 1_555 yes
S(1) Ti(2) Ru(1) C(8) -138.1(3) 1_555 1_555 1_555 1_555 yes
S(1) Ti(2) Ru(1) C(9) -140(2) 1_555 1_555 1_555 1_555 yes
S(1) Ti(2) Ru(1) C(10) -26.9(3) 1_555 1_555 1_555 1_555 yes
S(1) Ti(2) Ru(2) S(2) 94.48(8) 1_555 1_555 1_555 1_555 yes
S(1) Ti(2) Ru(2) S(3) 5.24(7) 1_555 1_555 1_555 1_555 yes
S(1) Ti(2) Ru(2) S(4) -102.03(8) 1_555 1_555 1_555 1_555 yes
S(1) Ti(2) Ru(2) C(16) 175.9(2) 1_555 1_555 1_555 1_555 yes
S(1) Ti(2) Ru(2) C(17) -144.6(2) 1_555 1_555 1_555 1_555 yes
S(1) Ti(2) Ru(2) C(18) -117.5(5) 1_555 1_555 1_555 1_555 yes
S(1) Ti(2) Ru(2) C(19) 110.1(6) 1_555 1_555 1_555 1_555 yes
S(1) Ti(2) Ru(2) C(20) 136.6(3) 1_555 1_555 1_555 1_555 yes
S(1) Ti(2) C(1) C(2) -93(2) 1_555 1_555 1_555 1_555 yes
S(1) Ti(2) C(1) C(5) 19(2) 1_555 1_555 1_555 1_555 yes
S(1) Ti(2) C(2) C(1) 125(1) 1_555 1_555 1_555 1_555 yes
S(1) Ti(2) C(2) C(3) 7(2) 1_555 1_555 1_555 1_555 yes
S(1) Ti(2) C(3) C(2) -174(1) 1_555 1_555 1_555 1_555 yes
S(1) Ti(2) C(3) C(4) 73(1) 1_555 1_555 1_555 1_555 yes
S(1) Ti(2) C(4) C(3) -110(1) 1_555 1_555 1_555 1_555 yes
S(1) Ti(2) C(4) C(5) 135(1) 1_555 1_555 1_555 1_555 yes
S(1) Ti(2) C(5) C(1) -167(1) 1_555 1_555 1_555 1_555 yes
S(1) Ti(2) C(5) C(4) -50(1) 1_555 1_555 1_555 1_555 yes
S(2) Ru(2) Ru(1) S(3) 84.82(7) 1_555 1_555 1_555 1_555 yes
S(2) Ru(2) Ru(1) S(4) -91.71(7) 1_555 1_555 1_555 1_555 yes
S(2) Ru(2) Ru(1) C(6) -112(1) 1_555 1_555 1_555 1_555 yes
S(2) Ru(2) Ru(1) C(7) -131.2(3) 1_555 1_555 1_555 1_555 yes
S(2) Ru(2) Ru(1) C(8) -166.8(3) 1_555 1_555 1_555 1_555 yes
S(2) Ru(2) Ru(1) C(9) 152.7(3) 1_555 1_555 1_555 1_555 yes
S(2) Ru(2) Ru(1) C(10) 116.9(4) 1_555 1_555 1_555 1_555 yes
S(2) Ru(2) Ti(2) S(4) -163.49(9) 1_555 1_555 1_555 1_555 yes
S(2) Ru(2) Ti(2) C(1) -97.2(8) 1_555 1_555 1_555 1_555 yes
S(2) Ru(2) Ti(2) C(2) -58.9(8) 1_555 1_555 1_555 1_555 yes
S(2) Ru(2) Ti(2) C(3) -25.2(10) 1_555 1_555 1_555 1_555 yes
S(2) Ru(2) Ti(2) C(4) -133(3) 1_555 1_555 1_555 1_555 yes
S(2) Ru(2) Ti(2) C(5) -130.8(6) 1_555 1_555 1_555 1_555 yes
S(2) Ru(2) C(16) C(17) 171.6(4) 1_555 1_555 1_555 1_555 yes
S(2) Ru(2) C(16) C(20) -73.4(5) 1_555 1_555 1_555 1_555 yes
S(2) Ru(2) C(16) C(21) 48.3(8) 1_555 1_555 1_555 1_555 yes
S(2) Ru(2) C(17) C(16) -11.8(5) 1_555 1_555 1_555 1_555 yes
S(2) Ru(2) C(17) C(18) -129.9(4) 1_555 1_555 1_555 1_555 yes
S(2) Ru(2) C(17) C(22) 105.4(7) 1_555 1_555 1_555 1_555 yes
S(2) Ru(2) C(18) C(17) 94.8(5) 1_555 1_555 1_555 1_555 yes
S(2) Ru(2) C(18) C(19) -22.1(7) 1_555 1_555 1_555 1_555 yes
S(2) Ru(2) C(18) C(23) -142.4(6) 1_555 1_555 1_555 1_555 yes
S(2) Ru(2) C(19) C(18) 167.2(4) 1_555 1_555 1_555 1_555 yes
S(2) Ru(2) C(19) C(20) 49.6(5) 1_555 1_555 1_555 1_555 yes
S(2) Ru(2) C(19) C(24) -71.7(8) 1_555 1_555 1_555 1_555 yes
S(2) Ru(2) C(20) C(16) 108.1(5) 1_555 1_555 1_555 1_555 yes
S(2) Ru(2) C(20) C(19) -134.9(5) 1_555 1_555 1_555 1_555 yes
S(2) Ru(2) C(20) C(25) -13.0(8) 1_555 1_555 1_555 1_555 yes
S(2) Ti(2) Ru(1) S(3) -9.05(8) 1_555 1_555 1_555 1_555 yes
S(2) Ti(2) Ru(1) S(4) 99.99(9) 1_555 1_555 1_555 1_555 yes
S(2) Ti(2) Ru(1) C(6) -154.0(3) 1_555 1_555 1_555 1_555 yes
S(2) Ti(2) Ru(1) C(7) 165.8(3) 1_555 1_555 1_555 1_555 yes
S(2) Ti(2) Ru(1) C(8) 130.4(3) 1_555 1_555 1_555 1_555 yes
S(2) Ti(2) Ru(1) C(9) 128(2) 1_555 1_555 1_555 1_555 yes
S(2) Ti(2) Ru(1) C(10) -118.3(3) 1_555 1_555 1_555 1_555 yes
S(2) Ti(2) Ru(2) S(3) -89.25(8) 1_555 1_555 1_555 1_555 yes
S(2) Ti(2) Ru(2) S(4) 163.49(9) 1_555 1_555 1_555 1_555 yes
S(2) Ti(2) Ru(2) C(16) 81.5(2) 1_555 1_555 1_555 1_555 yes
S(2) Ti(2) Ru(2) C(17) 120.9(2) 1_555 1_555 1_555 1_555 yes
S(2) Ti(2) Ru(2) C(18) 148.1(5) 1_555 1_555 1_555 1_555 yes
S(2) Ti(2) Ru(2) C(19) 15.6(6) 1_555 1_555 1_555 1_555 yes
S(2) Ti(2) Ru(2) C(20) 42.1(3) 1_555 1_555 1_555 1_555 yes
S(2) Ti(2) C(1) C(2) 48(1) 1_555 1_555 1_555 1_555 yes
S(2) Ti(2) C(1) C(5) 161(1) 1_555 1_555 1_555 1_555 yes
S(2) Ti(2) C(2) C(1) -136(1) 1_555 1_555 1_555 1_555 yes
S(2) Ti(2) C(2) C(3) 104(1) 1_555 1_555 1_555 1_555 yes
S(2) Ti(2) C(3) C(2) -77(1) 1_555 1_555 1_555 1_555 yes
S(2) Ti(2) C(3) C(4) 170(1) 1_555 1_555 1_555 1_555 yes
S(2) Ti(2) C(4) C(3) -12(1) 1_555 1_555 1_555 1_555 yes
S(2) Ti(2) C(4) C(5) -126(1) 1_555 1_555 1_555 1_555 yes
S(2) Ti(2) C(5) C(1) -28(2) 1_555 1_555 1_555 1_555 yes
S(2) Ti(2) C(5) C(4) 88(1) 1_555 1_555 1_555 1_555 yes
S(3) Ru(1) Ru(2) S(4) 176.52(8) 1_555 1_555 1_555 1_555 yes
S(3) Ru(1) Ru(2) C(16) -154.1(4) 1_555 1_555 1_555 1_555 yes
S(3) Ru(1) Ru(2) C(17) -122.4(2) 1_555 1_555 1_555 1_555 yes
S(3) Ru(1) Ru(2) C(18) -83.0(2) 1_555 1_555 1_555 1_555 yes
S(3) Ru(1) Ru(2) C(19) -47.8(3) 1_555 1_555 1_555 1_555 yes
S(3) Ru(1) Ru(2) C(20) -40(1) 1_555 1_555 1_555 1_555 yes
S(3) Ru(1) Ti(2) S(4) -109.04(8) 1_555 1_555 1_555 1_555 yes
S(3) Ru(1) Ti(2) C(1) -144.0(6) 1_555 1_555 1_555 1_555 yes
S(3) Ru(1) Ti(2) C(2) -139(3) 1_555 1_555 1_555 1_555 yes
S(3) Ru(1) Ti(2) C(3) 112.2(9) 1_555 1_555 1_555 1_555 yes
S(3) Ru(1) Ti(2) C(4) 142.9(8) 1_555 1_555 1_555 1_555 yes
S(3) Ru(1) Ti(2) C(5) -178.6(7) 1_555 1_555 1_555 1_555 yes
S(3) Ru(1) C(6) C(7) 137.9(4) 1_555 1_555 1_555 1_555 yes
S(3) Ru(1) C(6) C(10) 20.8(6) 1_555 1_555 1_555 1_555 yes
S(3) Ru(1) C(6) C(11) -99.3(9) 1_555 1_555 1_555 1_555 yes
S(3) Ru(1) C(7) C(6) -89.5(7) 1_555 1_555 1_555 1_555 yes
S(3) Ru(1) C(7) C(8) 30.2(8) 1_555 1_555 1_555 1_555 yes
S(3) Ru(1) C(7) C(12) 149.8(7) 1_555 1_555 1_555 1_555 yes
S(3) Ru(1) C(8) C(7) -164.4(4) 1_555 1_555 1_555 1_555 yes
S(3) Ru(1) C(8) C(9) -47.2(5) 1_555 1_555 1_555 1_555 yes
S(3) Ru(1) C(8) C(13) 74(1) 1_555 1_555 1_555 1_555 yes
S(3) Ru(1) C(9) C(8) 139.8(5) 1_555 1_555 1_555 1_555 yes
S(3) Ru(1) C(9) C(10) -102.7(5) 1_555 1_555 1_555 1_555 yes
S(3) Ru(1) C(9) C(14) 16(1) 1_555 1_555 1_555 1_555 yes
S(3) Ru(1) C(10) C(6) -165.4(4) 1_555 1_555 1_555 1_555 yes
S(3) Ru(1) C(10) C(9) 81.0(5) 1_555 1_555 1_555 1_555 yes
S(3) Ru(1) C(10) C(15) -43(1) 1_555 1_555 1_555 1_555 yes
S(3) Ru(2) Ru(1) S(4) -176.52(8) 1_555 1_555 1_555 1_555 yes
S(3) Ru(2) Ru(1) C(6) 162(1) 1_555 1_555 1_555 1_555 yes
S(3) Ru(2) Ru(1) C(7) 143.9(3) 1_555 1_555 1_555 1_555 yes
S(3) Ru(2) Ru(1) C(8) 108.3(3) 1_555 1_555 1_555 1_555 yes
S(3) Ru(2) Ru(1) C(9) 67.9(3) 1_555 1_555 1_555 1_555 yes
S(3) Ru(2) Ru(1) C(10) 32.1(4) 1_555 1_555 1_555 1_555 yes
S(3) Ru(2) Ti(2) S(4) 107.27(7) 1_555 1_555 1_555 1_555 yes
S(3) Ru(2) Ti(2) C(1) 173.5(8) 1_555 1_555 1_555 1_555 yes
S(3) Ru(2) Ti(2) C(2) -148.1(8) 1_555 1_555 1_555 1_555 yes
S(3) Ru(2) Ti(2) C(3) -114.5(10) 1_555 1_555 1_555 1_555 yes
S(3) Ru(2) Ti(2) C(4) 136(3) 1_555 1_555 1_555 1_555 yes
S(3) Ru(2) Ti(2) C(5) 140.0(6) 1_555 1_555 1_555 1_555 yes
S(3) Ru(2) C(16) C(17) -78.6(7) 1_555 1_555 1_555 1_555 yes
S(3) Ru(2) C(16) C(20) 36.5(8) 1_555 1_555 1_555 1_555 yes
S(3) Ru(2) C(16) C(21) 158.1(6) 1_555 1_555 1_555 1_555 yes
S(3) Ru(2) C(17) C(16) 144.4(4) 1_555 1_555 1_555 1_555 yes
S(3) Ru(2) C(17) C(18) 26.3(5) 1_555 1_555 1_555 1_555 yes
S(3) Ru(2) C(17) C(22) -98.4(7) 1_555 1_555 1_555 1_555 yes
S(3) Ru(2) C(18) C(17) -160.4(4) 1_555 1_555 1_555 1_555 yes
S(3) Ru(2) C(18) C(19) 82.7(4) 1_555 1_555 1_555 1_555 yes
S(3) Ru(2) C(18) C(23) -37.5(8) 1_555 1_555 1_555 1_555 yes
S(3) Ru(2) C(19) C(18) -100.4(4) 1_555 1_555 1_555 1_555 yes
S(3) Ru(2) C(19) C(20) 142.0(5) 1_555 1_555 1_555 1_555 yes
S(3) Ru(2) C(19) C(24) 20.7(8) 1_555 1_555 1_555 1_555 yes
S(3) Ru(2) C(20) C(16) -162.2(4) 1_555 1_555 1_555 1_555 yes
S(3) Ru(2) C(20) C(19) -45.2(5) 1_555 1_555 1_555 1_555 yes
S(3) Ru(2) C(20) C(25) 76.8(9) 1_555 1_555 1_555 1_555 yes
S(4) Ru(1) Ru(2) C(16) 29.4(4) 1_555 1_555 1_555 1_555 yes
S(4) Ru(1) Ru(2) C(17) 61.0(2) 1_555 1_555 1_555 1_555 yes
S(4) Ru(1) Ru(2) C(18) 100.5(2) 1_555 1_555 1_555 1_555 yes
S(4) Ru(1) Ru(2) C(19) 135.7(3) 1_555 1_555 1_555 1_555 yes
S(4) Ru(1) Ru(2) C(20) 142(1) 1_555 1_555 1_555 1_555 yes
S(4) Ru(1) Ti(2) C(1) -34.9(6) 1_555 1_555 1_555 1_555 yes
S(4) Ru(1) Ti(2) C(2) -30(3) 1_555 1_555 1_555 1_555 yes
S(4) Ru(1) Ti(2) C(3) -138.8(9) 1_555 1_555 1_555 1_555 yes
S(4) Ru(1) Ti(2) C(4) -108.0(8) 1_555 1_555 1_555 1_555 yes
S(4) Ru(1) Ti(2) C(5) -69.6(7) 1_555 1_555 1_555 1_555 yes
S(4) Ru(1) C(6) C(7) -41.3(5) 1_555 1_555 1_555 1_555 yes
S(4) Ru(1) C(6) C(10) -158.4(4) 1_555 1_555 1_555 1_555 yes
S(4) Ru(1) C(6) C(11) 81.5(9) 1_555 1_555 1_555 1_555 yes
S(4) Ru(1) C(7) C(6) 144.7(5) 1_555 1_555 1_555 1_555 yes
S(4) Ru(1) C(7) C(8) -95.6(5) 1_555 1_555 1_555 1_555 yes
S(4) Ru(1) C(7) C(12) 24.0(9) 1_555 1_555 1_555 1_555 yes
S(4) Ru(1) C(8) C(7) 85.6(5) 1_555 1_555 1_555 1_555 yes
S(4) Ru(1) C(8) C(9) -157.2(5) 1_555 1_555 1_555 1_555 yes
S(4) Ru(1) C(8) C(13) -35(1) 1_555 1_555 1_555 1_555 yes
S(4) Ru(1) C(9) C(8) 28.7(6) 1_555 1_555 1_555 1_555 yes
S(4) Ru(1) C(9) C(10) 146.2(4) 1_555 1_555 1_555 1_555 yes
S(4) Ru(1) C(9) C(14) -94(1) 1_555 1_555 1_555 1_555 yes
S(4) Ru(1) C(10) C(6) 42.9(8) 1_555 1_555 1_555 1_555 yes
S(4) Ru(1) C(10) C(9) -70.7(8) 1_555 1_555 1_555 1_555 yes
S(4) Ru(1) C(10) C(15) 164.3(7) 1_555 1_555 1_555 1_555 yes
S(4) Ru(2) Ru(1) C(6) -20(1) 1_555 1_555 1_555 1_555 yes
S(4) Ru(2) Ru(1) C(7) -39.5(3) 1_555 1_555 1_555 1_555 yes
S(4) Ru(2) Ru(1) C(8) -75.1(3) 1_555 1_555 1_555 1_555 yes
S(4) Ru(2) Ru(1) C(9) -115.6(3) 1_555 1_555 1_555 1_555 yes
S(4) Ru(2) Ru(1) C(10) -151.4(4) 1_555 1_555 1_555 1_555 yes
S(4) Ru(2) Ti(2) C(1) 66.3(8) 1_555 1_555 1_555 1_555 yes
S(4) Ru(2) Ti(2) C(2) 104.6(8) 1_555 1_555 1_555 1_555 yes
S(4) Ru(2) Ti(2) C(3) 138.2(10) 1_555 1_555 1_555 1_555 yes
S(4) Ru(2) Ti(2) C(4) 29(3) 1_555 1_555 1_555 1_555 yes
S(4) Ru(2) Ti(2) C(5) 32.7(6) 1_555 1_555 1_555 1_555 yes
S(4) Ru(2) C(16) C(17) 73.3(4) 1_555 1_555 1_555 1_555 yes
S(4) Ru(2) C(16) C(20) -171.6(4) 1_555 1_555 1_555 1_555 yes
S(4) Ru(2) C(16) C(21) -49.9(8) 1_555 1_555 1_555 1_555 yes
S(4) Ru(2) C(17) C(16) -108.3(4) 1_555 1_555 1_555 1_555 yes
S(4) Ru(2) C(17) C(18) 133.6(4) 1_555 1_555 1_555 1_555 yes
S(4) Ru(2) C(17) C(22) 8.9(7) 1_555 1_555 1_555 1_555 yes
S(4) Ru(2) C(18) C(17) -50.8(4) 1_555 1_555 1_555 1_555 yes
S(4) Ru(2) C(18) C(19) -167.7(4) 1_555 1_555 1_555 1_555 yes
S(4) Ru(2) C(18) C(23) 72.0(8) 1_555 1_555 1_555 1_555 yes
S(4) Ru(2) C(19) C(18) 20.9(7) 1_555 1_555 1_555 1_555 yes
S(4) Ru(2) C(19) C(20) -96.7(6) 1_555 1_555 1_555 1_555 yes
S(4) Ru(2) C(19) C(24) 142.0(7) 1_555 1_555 1_555 1_555 yes
S(4) Ru(2) C(20) C(16) 11.8(6) 1_555 1_555 1_555 1_555 yes
S(4) Ru(2) C(20) C(19) 128.8(4) 1_555 1_555 1_555 1_555 yes
S(4) Ru(2) C(20) C(25) -109.2(8) 1_555 1_555 1_555 1_555 yes
S(4) Ti(2) Ru(1) C(6) 106.0(3) 1_555 1_555 1_555 1_555 yes
S(4) Ti(2) Ru(1) C(7) 65.8(3) 1_555 1_555 1_555 1_555 yes
S(4) Ti(2) Ru(1) C(8) 30.5(3) 1_555 1_555 1_555 1_555 yes
S(4) Ti(2) Ru(1) C(9) 28(2) 1_555 1_555 1_555 1_555 yes
S(4) Ti(2) Ru(1) C(10) 141.7(3) 1_555 1_555 1_555 1_555 yes
S(4) Ti(2) Ru(2) C(16) -82.0(2) 1_555 1_555 1_555 1_555 yes
S(4) Ti(2) Ru(2) C(17) -42.6(2) 1_555 1_555 1_555 1_555 yes
S(4) Ti(2) Ru(2) C(18) -15.4(5) 1_555 1_555 1_555 1_555 yes
S(4) Ti(2) Ru(2) C(19) -147.9(6) 1_555 1_555 1_555 1_555 yes
S(4) Ti(2) Ru(2) C(20) -121.4(3) 1_555 1_555 1_555 1_555 yes
S(4) Ti(2) C(1) C(2) 152(1) 1_555 1_555 1_555 1_555 yes
S(4) Ti(2) C(1) C(5) -94(1) 1_555 1_555 1_555 1_555 yes
S(4) Ti(2) C(2) C(1) -32(1) 1_555 1_555 1_555 1_555 yes
S(4) Ti(2) C(2) C(3) -150(1) 1_555 1_555 1_555 1_555 yes
S(4) Ti(2) C(3) C(2) 50(2) 1_555 1_555 1_555 1_555 yes
S(4) Ti(2) C(3) C(4) -61(2) 1_555 1_555 1_555 1_555 yes
S(4) Ti(2) C(4) C(3) 144(1) 1_555 1_555 1_555 1_555 yes
S(4) Ti(2) C(4) C(5) 31(1) 1_555 1_555 1_555 1_555 yes
S(4) Ti(2) C(5) C(1) 87(1) 1_555 1_555 1_555 1_555 yes
S(4) Ti(2) C(5) C(4) -154(1) 1_555 1_555 1_555 1_555 yes
C(1) Ti(2) Ru(1) C(6) 71.1(7) 1_555 1_555 1_555 1_555 yes
C(1) Ti(2) Ru(1) C(7) 30.9(7) 1_555 1_555 1_555 1_555 yes
C(1) Ti(2) Ru(1) C(8) -4.5(7) 1_555 1_555 1_555 1_555 yes
C(1) Ti(2) Ru(1) C(9) -6(2) 1_555 1_555 1_555 1_555 yes
C(1) Ti(2) Ru(1) C(10) 106.8(7) 1_555 1_555 1_555 1_555 yes
C(1) Ti(2) Ru(2) C(16) -15.8(8) 1_555 1_555 1_555 1_555 yes
C(1) Ti(2) Ru(2) C(17) 23.7(8) 1_555 1_555 1_555 1_555 yes
C(1) Ti(2) Ru(2) C(18) 50.8(9) 1_555 1_555 1_555 1_555 yes
C(1) Ti(2) Ru(2) C(19) -81.6(10) 1_555 1_555 1_555 1_555 yes
C(1) Ti(2) Ru(2) C(20) -55.1(9) 1_555 1_555 1_555 1_555 yes
C(1) Ti(2) C(2) C(3) -118(1) 1_555 1_555 1_555 1_555 yes
C(1) Ti(2) C(3) C(2) 35(1) 1_555 1_555 1_555 1_555 yes
C(1) Ti(2) C(3) C(4) -77(1) 1_555 1_555 1_555 1_555 yes
C(1) Ti(2) C(4) C(3) 78(1) 1_555 1_555 1_555 1_555 yes
C(1) Ti(2) C(4) C(5) -35.5(8) 1_555 1_555 1_555 1_555 yes
C(1) Ti(2) C(5) C(4) 117(1) 1_555 1_555 1_555 1_555 yes
C(1) C(2) Ti(2) C(3) 118(1) 1_555 1_555 1_555 1_555 yes
C(1) C(2) Ti(2) C(4) 79(1) 1_555 1_555 1_555 1_555 yes
C(1) C(2) Ti(2) C(5) 37.9(9) 1_555 1_555 1_555 1_555 yes
C(1) C(2) C(3) C(4) 2(1) 1_555 1_555 1_555 1_555 yes
C(1) C(5) Ti(2) C(2) -38.0(10) 1_555 1_555 1_555 1_555 yes
C(1) C(5) Ti(2) C(3) -79(1) 1_555 1_555 1_555 1_555 yes
C(1) C(5) Ti(2) C(4) -117(1) 1_555 1_555 1_555 1_555 yes
C(1) C(5) C(4) C(3) 0(1) 1_555 1_555 1_555 1_555 yes
C(2) Ti(2) Ru(1) C(6) 75(3) 1_555 1_555 1_555 1_555 yes
C(2) Ti(2) Ru(1) C(7) 35(3) 1_555 1_555 1_555 1_555 yes
C(2) Ti(2) Ru(1) C(8) 0(3) 1_555 1_555 1_555 1_555 yes
C(2) Ti(2) Ru(1) C(9) -2(3) 1_555 1_555 1_555 1_555 yes
C(2) Ti(2) Ru(1) C(10) 111(3) 1_555 1_555 1_555 1_555 yes
C(2) Ti(2) Ru(2) C(16) 22.6(9) 1_555 1_555 1_555 1_555 yes
C(2) Ti(2) Ru(2) C(17) 62.0(9) 1_555 1_555 1_555 1_555 yes
C(2) Ti(2) Ru(2) C(18) 89.2(10) 1_555 1_555 1_555 1_555 yes
C(2) Ti(2) Ru(2) C(19) -43(1) 1_555 1_555 1_555 1_555 yes
C(2) Ti(2) Ru(2) C(20) -16.7(9) 1_555 1_555 1_555 1_555 yes
C(2) Ti(2) C(1) C(5) 113(1) 1_555 1_555 1_555 1_555 yes
C(2) Ti(2) C(3) C(4) -112(1) 1_555 1_555 1_555 1_555 yes
C(2) Ti(2) C(4) C(3) 38.4(10) 1_555 1_555 1_555 1_555 yes
C(2) Ti(2) C(4) C(5) -75.6(9) 1_555 1_555 1_555 1_555 yes
C(2) Ti(2) C(5) C(4) 79(1) 1_555 1_555 1_555 1_555 yes
C(2) C(1) Ti(2) C(3) -35(1) 1_555 1_555 1_555 1_555 yes
C(2) C(1) Ti(2) C(4) -77(1) 1_555 1_555 1_555 1_555 yes
C(2) C(1) Ti(2) C(5) -113(1) 1_555 1_555 1_555 1_555 yes
C(2) C(1) C(5) C(4) 2(1) 1_555 1_555 1_555 1_555 yes
C(2) C(3) Ti(2) C(4) 112(1) 1_555 1_555 1_555 1_555 yes
C(2) C(3) Ti(2) C(5) 74(1) 1_555 1_555 1_555 1_555 yes
C(2) C(3) C(4) C(5) -1(1) 1_555 1_555 1_555 1_555 yes
C(3) Ti(2) Ru(1) C(6) -32.8(9) 1_555 1_555 1_555 1_555 yes
C(3) Ti(2) Ru(1) C(7) -73.0(9) 1_555 1_555 1_555 1_555 yes
C(3) Ti(2) Ru(1) C(8) -108.4(10) 1_555 1_555 1_555 1_555 yes
C(3) Ti(2) Ru(1) C(9) -110(2) 1_555 1_555 1_555 1_555 yes
C(3) Ti(2) Ru(1) C(10) 2.9(10) 1_555 1_555 1_555 1_555 yes
C(3) Ti(2) Ru(2) C(16) 56.2(10) 1_555 1_555 1_555 1_555 yes
C(3) Ti(2) Ru(2) C(17) 95.6(10) 1_555 1_555 1_555 1_555 yes
C(3) Ti(2) Ru(2) C(18) 122(1) 1_555 1_555 1_555 1_555 yes
C(3) Ti(2) Ru(2) C(19) -9(1) 1_555 1_555 1_555 1_555 yes
C(3) Ti(2) Ru(2) C(20) 16.9(10) 1_555 1_555 1_555 1_555 yes
C(3) Ti(2) C(1) C(5) 77.7(10) 1_555 1_555 1_555 1_555 yes
C(3) Ti(2) C(4) C(5) -113(1) 1_555 1_555 1_555 1_555 yes
C(3) Ti(2) C(5) C(4) 38.5(9) 1_555 1_555 1_555 1_555 yes
C(3) C(2) Ti(2) C(4) -39(1) 1_555 1_555 1_555 1_555 yes
C(3) C(2) Ti(2) C(5) -80(1) 1_555 1_555 1_555 1_555 yes
C(3) C(2) C(1) C(5) -3(1) 1_555 1_555 1_555 1_555 yes
C(3) C(4) Ti(2) C(5) 113(1) 1_555 1_555 1_555 1_555 yes
C(4) Ti(2) Ru(1) C(6) -2.0(8) 1_555 1_555 1_555 1_555 yes
C(4) Ti(2) Ru(1) C(7) -42.2(8) 1_555 1_555 1_555 1_555 yes
C(4) Ti(2) Ru(1) C(8) -77.6(9) 1_555 1_555 1_555 1_555 yes
C(4) Ti(2) Ru(1) C(9) -79(2) 1_555 1_555 1_555 1_555 yes
C(4) Ti(2) Ru(1) C(10) 33.7(9) 1_555 1_555 1_555 1_555 yes
C(4) Ti(2) Ru(2) C(16) -52(3) 1_555 1_555 1_555 1_555 yes
C(4) Ti(2) Ru(2) C(17) -12(3) 1_555 1_555 1_555 1_555 yes
C(4) Ti(2) Ru(2) C(18) 14(3) 1_555 1_555 1_555 1_555 yes
C(4) Ti(2) Ru(2) C(19) -118(3) 1_555 1_555 1_555 1_555 yes
C(4) Ti(2) Ru(2) C(20) -91(3) 1_555 1_555 1_555 1_555 yes
C(4) Ti(2) C(1) C(5) 36.1(9) 1_555 1_555 1_555 1_555 yes
C(4) C(3) Ti(2) C(5) -37.3(9) 1_555 1_555 1_555 1_555 yes
C(5) Ti(2) Ru(1) C(6) 36.4(7) 1_555 1_555 1_555 1_555 yes
C(5) Ti(2) Ru(1) C(7) -3.8(7) 1_555 1_555 1_555 1_555 yes
C(5) Ti(2) Ru(1) C(8) -39.1(8) 1_555 1_555 1_555 1_555 yes
C(5) Ti(2) Ru(1) C(9) -41(2) 1_555 1_555 1_555 1_555 yes
C(5) Ti(2) Ru(1) C(10) 72.1(8) 1_555 1_555 1_555 1_555 yes
C(5) Ti(2) Ru(2) C(16) -49.3(7) 1_555 1_555 1_555 1_555 yes
C(5) Ti(2) Ru(2) C(17) -9.9(6) 1_555 1_555 1_555 1_555 yes
C(5) Ti(2) Ru(2) C(18) 17.3(8) 1_555 1_555 1_555 1_555 yes
C(5) Ti(2) Ru(2) C(19) -115.2(8) 1_555 1_555 1_555 1_555 yes
C(5) Ti(2) Ru(2) C(20) -88.6(7) 1_555 1_555 1_555 1_555 yes
C(6) Ru(1) Ru(2) C(16) 8(1) 1_555 1_555 1_555 1_555 yes
C(6) Ru(1) Ru(2) C(17) 40(1) 1_555 1_555 1_555 1_555 yes
C(6) Ru(1) Ru(2) C(18) 79(1) 1_555 1_555 1_555 1_555 yes
C(6) Ru(1) Ru(2) C(19) 114(1) 1_555 1_555 1_555 1_555 yes
C(6) Ru(1) Ru(2) C(20) 121(1) 1_555 1_555 1_555 1_555 yes
C(6) Ru(1) C(7) C(8) 119.7(7) 1_555 1_555 1_555 1_555 yes
C(6) Ru(1) C(7) C(12) -120(1) 1_555 1_555 1_555 1_555 yes
C(6) Ru(1) C(8) C(7) -35.7(5) 1_555 1_555 1_555 1_555 yes
C(6) Ru(1) C(8) C(9) 81.5(5) 1_555 1_555 1_555 1_555 yes
C(6) Ru(1) C(8) C(13) -157(1) 1_555 1_555 1_555 1_555 yes
C(6) Ru(1) C(9) C(8) -78.0(5) 1_555 1_555 1_555 1_555 yes
C(6) Ru(1) C(9) C(10) 39.4(4) 1_555 1_555 1_555 1_555 yes
C(6) Ru(1) C(9) C(14) 158(1) 1_555 1_555 1_555 1_555 yes
C(6) Ru(1) C(10) C(9) -113.6(6) 1_555 1_555 1_555 1_555 yes
C(6) Ru(1) C(10) C(15) 121(1) 1_555 1_555 1_555 1_555 yes
C(6) C(7) Ru(1) C(8) -119.7(7) 1_555 1_555 1_555 1_555 yes
C(6) C(7) Ru(1) C(9) -82.4(5) 1_555 1_555 1_555 1_555 yes
C(6) C(7) Ru(1) C(10) -38.3(5) 1_555 1_555 1_555 1_555 yes
C(6) C(7) C(8) C(9) -1.7(9) 1_555 1_555 1_555 1_555 yes
C(6) C(7) C(8) C(13) -171.1(7) 1_555 1_555 1_555 1_555 yes
C(6) C(10) Ru(1) C(7) 36.5(4) 1_555 1_555 1_555 1_555 yes
C(6) C(10) Ru(1) C(8) 77.3(5) 1_555 1_555 1_555 1_555 yes
C(6) C(10) Ru(1) C(9) 113.6(6) 1_555 1_555 1_555 1_555 yes
C(6) C(10) C(9) C(8) -1.7(8) 1_555 1_555 1_555 1_555 yes
C(6) C(10) C(9) C(14) 171.6(7) 1_555 1_555 1_555 1_555 yes
C(7) Ru(1) Ru(2) C(16) -10.1(5) 1_555 1_555 1_555 1_555 yes
C(7) Ru(1) Ru(2) C(17) 21.5(4) 1_555 1_555 1_555 1_555 yes
C(7) Ru(1) Ru(2) C(18) 61.0(4) 1_555 1_555 1_555 1_555 yes
C(7) Ru(1) Ru(2) C(19) 96.2(4) 1_555 1_555 1_555 1_555 yes
C(7) Ru(1) Ru(2) C(20) 103(1) 1_555 1_555 1_555 1_555 yes
C(7) Ru(1) C(6) C(10) -117.1(7) 1_555 1_555 1_555 1_555 yes
C(7) Ru(1) C(6) C(11) 122(1) 1_555 1_555 1_555 1_555 yes
C(7) Ru(1) C(8) C(9) 117.2(7) 1_555 1_555 1_555 1_555 yes
C(7) Ru(1) C(8) C(13) -121(1) 1_555 1_555 1_555 1_555 yes
C(7) Ru(1) C(9) C(8) -36.8(5) 1_555 1_555 1_555 1_555 yes
C(7) Ru(1) C(9) C(10) 80.6(5) 1_555 1_555 1_555 1_555 yes
C(7) Ru(1) C(9) C(14) -159(1) 1_555 1_555 1_555 1_555 yes
C(7) Ru(1) C(10) C(9) -77.1(5) 1_555 1_555 1_555 1_555 yes
C(7) Ru(1) C(10) C(15) 157(1) 1_555 1_555 1_555 1_555 yes
C(7) C(6) Ru(1) C(8) 35.6(5) 1_555 1_555 1_555 1_555 yes
C(7) C(6) Ru(1) C(9) 77.1(5) 1_555 1_555 1_555 1_555 yes
C(7) C(6) Ru(1) C(10) 117.1(7) 1_555 1_555 1_555 1_555 yes
C(7) C(6) C(10) C(9) 0.7(8) 1_555 1_555 1_555 1_555 yes
C(7) C(6) C(10) C(15) 174.3(7) 1_555 1_555 1_555 1_555 yes
C(7) C(8) Ru(1) C(9) -117.2(7) 1_555 1_555 1_555 1_555 yes
C(7) C(8) Ru(1) C(10) -78.8(5) 1_555 1_555 1_555 1_555 yes
C(7) C(8) C(9) C(10) 2.1(9) 1_555 1_555 1_555 1_555 yes
C(7) C(8) C(9) C(14) -171.2(7) 1_555 1_555 1_555 1_555 yes
C(8) Ru(1) Ru(2) C(16) -45.7(5) 1_555 1_555 1_555 1_555 yes
C(8) Ru(1) Ru(2) C(17) -14.1(3) 1_555 1_555 1_555 1_555 yes
C(8) Ru(1) Ru(2) C(18) 25.4(4) 1_555 1_555 1_555 1_555 yes
C(8) Ru(1) Ru(2) C(19) 60.6(4) 1_555 1_555 1_555 1_555 yes
C(8) Ru(1) Ru(2) C(20) 67(1) 1_555 1_555 1_555 1_555 yes
C(8) Ru(1) C(6) C(10) -81.5(5) 1_555 1_555 1_555 1_555 yes
C(8) Ru(1) C(6) C(11) 158(1) 1_555 1_555 1_555 1_555 yes
C(8) Ru(1) C(7) C(12) 119(1) 1_555 1_555 1_555 1_555 yes
C(8) Ru(1) C(9) C(10) 117.5(7) 1_555 1_555 1_555 1_555 yes
C(8) Ru(1) C(9) C(14) -123(1) 1_555 1_555 1_555 1_555 yes
C(8) Ru(1) C(10) C(9) -36.4(4) 1_555 1_555 1_555 1_555 yes
C(8) Ru(1) C(10) C(15) -161(1) 1_555 1_555 1_555 1_555 yes
C(8) C(7) Ru(1) C(9) 37.3(5) 1_555 1_555 1_555 1_555 yes
C(8) C(7) Ru(1) C(10) 81.4(5) 1_555 1_555 1_555 1_555 yes
C(8) C(7) C(6) C(10) 0.5(8) 1_555 1_555 1_555 1_555 yes
C(8) C(7) C(6) C(11) 174.0(7) 1_555 1_555 1_555 1_555 yes
C(8) C(9) Ru(1) C(10) -117.5(7) 1_555 1_555 1_555 1_555 yes
C(8) C(9) C(10) C(15) -175.1(7) 1_555 1_555 1_555 1_555 yes
C(9) Ru(1) Ru(2) C(16) -86.2(5) 1_555 1_555 1_555 1_555 yes
C(9) Ru(1) Ru(2) C(17) -54.6(4) 1_555 1_555 1_555 1_555 yes
C(9) Ru(1) Ru(2) C(18) -15.1(4) 1_555 1_555 1_555 1_555 yes
C(9) Ru(1) Ru(2) C(19) 20.1(4) 1_555 1_555 1_555 1_555 yes
C(9) Ru(1) Ru(2) C(20) 26(1) 1_555 1_555 1_555 1_555 yes
C(9) Ru(1) C(6) C(10) -40.0(5) 1_555 1_555 1_555 1_555 yes
C(9) Ru(1) C(6) C(11) -160(1) 1_555 1_555 1_555 1_555 yes
C(9) Ru(1) C(7) C(12) 156(1) 1_555 1_555 1_555 1_555 yes
C(9) Ru(1) C(8) C(13) 121(1) 1_555 1_555 1_555 1_555 yes
C(9) Ru(1) C(10) C(15) -124(1) 1_555 1_555 1_555 1_555 yes
C(9) C(8) Ru(1) C(10) 38.4(5) 1_555 1_555 1_555 1_555 yes
C(9) C(8) C(7) C(12) 174.1(7) 1_555 1_555 1_555 1_555 yes
C(9) C(10) C(6) C(11) -172.8(7) 1_555 1_555 1_555 1_555 yes
C(10) Ru(1) Ru(2) C(16) -122.0(5) 1_555 1_555 1_555 1_555 yes
C(10) Ru(1) Ru(2) C(17) -90.3(5) 1_555 1_555 1_555 1_555 yes
C(10) Ru(1) Ru(2) C(18) -50.9(5) 1_555 1_555 1_555 1_555 yes
C(10) Ru(1) Ru(2) C(19) -15.7(5) 1_555 1_555 1_555 1_555 yes
C(10) Ru(1) Ru(2) C(20) -8(1) 1_555 1_555 1_555 1_555 yes
C(10) Ru(1) C(6) C(11) -120(1) 1_555 1_555 1_555 1_555 yes
C(10) Ru(1) C(7) C(12) -159(1) 1_555 1_555 1_555 1_555 yes
C(10) Ru(1) C(8) C(13) 159(1) 1_555 1_555 1_555 1_555 yes
C(10) Ru(1) C(9) C(14) 119(1) 1_555 1_555 1_555 1_555 yes
C(10) C(6) C(7) C(12) -175.1(7) 1_555 1_555 1_555 1_555 yes
C(10) C(9) C(8) C(13) 171.5(7) 1_555 1_555 1_555 1_555 yes
C(11) C(6) C(7) C(12) -1(1) 1_555 1_555 1_555 1_555 yes
C(11) C(6) C(10) C(15) 0(1) 1_555 1_555 1_555 1_555 yes
C(12) C(7) C(8) C(13) 4(1) 1_555 1_555 1_555 1_555 yes
C(13) C(8) C(9) C(14) -1(1) 1_555 1_555 1_555 1_555 yes
C(14) C(9) C(10) C(15) -1(1) 1_555 1_555 1_555 1_555 yes
C(16) Ru(2) C(17) C(18) -118.1(6) 1_555 1_555 1_555 1_555 yes
C(16) Ru(2) C(17) C(22) 117.1(9) 1_555 1_555 1_555 1_555 yes
C(16) Ru(2) C(18) C(17) 37.3(4) 1_555 1_555 1_555 1_555 yes
C(16) Ru(2) C(18) C(19) -79.6(5) 1_555 1_555 1_555 1_555 yes
C(16) Ru(2) C(18) C(23) 160.1(9) 1_555 1_555 1_555 1_555 yes
C(16) Ru(2) C(19) C(18) 79.9(5) 1_555 1_555 1_555 1_555 yes
C(16) Ru(2) C(19) C(20) -37.7(5) 1_555 1_555 1_555 1_555 yes
C(16) Ru(2) C(19) C(24) -159.0(9) 1_555 1_555 1_555 1_555 yes
C(16) Ru(2) C(20) C(19) 117.0(7) 1_555 1_555 1_555 1_555 yes
C(16) Ru(2) C(20) C(25) -121(1) 1_555 1_555 1_555 1_555 yes
C(16) C(17) Ru(2) C(18) 118.1(6) 1_555 1_555 1_555 1_555 yes
C(16) C(17) Ru(2) C(19) 80.7(5) 1_555 1_555 1_555 1_555 yes
C(16) C(17) Ru(2) C(20) 38.5(4) 1_555 1_555 1_555 1_555 yes
C(16) C(17) C(18) C(19) 1.0(8) 1_555 1_555 1_555 1_555 yes
C(16) C(17) C(18) C(23) 172.5(7) 1_555 1_555 1_555 1_555 yes
C(16) C(20) Ru(2) C(17) -38.6(4) 1_555 1_555 1_555 1_555 yes
C(16) C(20) Ru(2) C(18) -80.1(5) 1_555 1_555 1_555 1_555 yes
C(16) C(20) Ru(2) C(19) -117.0(7) 1_555 1_555 1_555 1_555 yes
C(16) C(20) C(19) C(18) -1.2(8) 1_555 1_555 1_555 1_555 yes
C(16) C(20) C(19) C(24) -175.1(7) 1_555 1_555 1_555 1_555 yes
C(17) Ru(2) C(16) C(20) 115.1(6) 1_555 1_555 1_555 1_555 yes
C(17) Ru(2) C(16) C(21) -123(1) 1_555 1_555 1_555 1_555 yes
C(17) Ru(2) C(18) C(19) -116.9(6) 1_555 1_555 1_555 1_555 yes
C(17) Ru(2) C(18) C(23) 122.9(10) 1_555 1_555 1_555 1_555 yes
C(17) Ru(2) C(19) C(18) 37.2(4) 1_555 1_555 1_555 1_555 yes
C(17) Ru(2) C(19) C(20) -80.4(5) 1_555 1_555 1_555 1_555 yes
C(17) Ru(2) C(19) C(24) 158.3(9) 1_555 1_555 1_555 1_555 yes
C(17) Ru(2) C(20) C(19) 78.4(5) 1_555 1_555 1_555 1_555 yes
C(17) Ru(2) C(20) C(25) -159.7(10) 1_555 1_555 1_555 1_555 yes
C(17) C(16) Ru(2) C(18) -36.2(4) 1_555 1_555 1_555 1_555 yes
C(17) C(16) Ru(2) C(19) -77.9(5) 1_555 1_555 1_555 1_555 yes
C(17) C(16) Ru(2) C(20) -115.1(6) 1_555 1_555 1_555 1_555 yes
C(17) C(16) C(20) C(19) 1.8(8) 1_555 1_555 1_555 1_555 yes
C(17) C(16) C(20) C(25) -173.7(7) 1_555 1_555 1_555 1_555 yes
C(17) C(18) Ru(2) C(19) 116.9(6) 1_555 1_555 1_555 1_555 yes
C(17) C(18) Ru(2) C(20) 79.7(5) 1_555 1_555 1_555 1_555 yes
C(17) C(18) C(19) C(20) 0.1(8) 1_555 1_555 1_555 1_555 yes
C(17) C(18) C(19) C(24) 174.1(7) 1_555 1_555 1_555 1_555 yes
C(18) Ru(2) C(16) C(20) 78.8(5) 1_555 1_555 1_555 1_555 yes
C(18) Ru(2) C(16) C(21) -159.5(9) 1_555 1_555 1_555 1_555 yes
C(18) Ru(2) C(17) C(22) -124.7(9) 1_555 1_555 1_555 1_555 yes
C(18) Ru(2) C(19) C(20) -117.6(7) 1_555 1_555 1_555 1_555 yes
C(18) Ru(2) C(19) C(24) 121(1) 1_555 1_555 1_555 1_555 yes
C(18) Ru(2) C(20) C(19) 36.9(4) 1_555 1_555 1_555 1_555 yes
C(18) Ru(2) C(20) C(25) 158.9(10) 1_555 1_555 1_555 1_555 yes
C(18) C(17) Ru(2) C(19) -37.4(4) 1_555 1_555 1_555 1_555 yes
C(18) C(17) Ru(2) C(20) -79.6(5) 1_555 1_555 1_555 1_555 yes
C(18) C(17) C(16) C(20) -1.7(8) 1_555 1_555 1_555 1_555 yes
C(18) C(17) C(16) C(21) -174.4(7) 1_555 1_555 1_555 1_555 yes
C(18) C(19) Ru(2) C(20) 117.6(7) 1_555 1_555 1_555 1_555 yes
C(18) C(19) C(20) C(25) 174.3(7) 1_555 1_555 1_555 1_555 yes
C(19) Ru(2) C(16) C(20) 37.2(4) 1_555 1_555 1_555 1_555 yes
C(19) Ru(2) C(16) C(21) 158.9(9) 1_555 1_555 1_555 1_555 yes
C(19) Ru(2) C(17) C(22) -162.2(8) 1_555 1_555 1_555 1_555 yes
C(19) Ru(2) C(18) C(23) -120.3(10) 1_555 1_555 1_555 1_555 yes
C(19) Ru(2) C(20) C(25) 121(1) 1_555 1_555 1_555 1_555 yes
C(19) C(18) Ru(2) C(20) -37.1(4) 1_555 1_555 1_555 1_555 yes
C(19) C(18) C(17) C(22) -171.1(7) 1_555 1_555 1_555 1_555 yes
C(19) C(20) C(16) C(21) 174.7(7) 1_555 1_555 1_555 1_555 yes
C(20) Ru(2) C(16) C(21) 121(1) 1_555 1_555 1_555 1_555 yes
C(20) Ru(2) C(17) C(22) 155.7(8) 1_555 1_555 1_555 1_555 yes
C(20) Ru(2) C(18) C(23) -157.4(9) 1_555 1_555 1_555 1_555 yes
C(20) Ru(2) C(19) C(24) -121(1) 1_555 1_555 1_555 1_555 yes
C(20) C(16) C(17) C(22) 170.8(6) 1_555 1_555 1_555 1_555 yes
C(20) C(19) C(18) C(23) -171.7(7) 1_555 1_555 1_555 1_555 yes
C(21) C(16) C(17) C(22) -1(1) 1_555 1_555 1_555 1_555 yes
C(21) C(16) C(20) C(25) 0(1) 1_555 1_555 1_555 1_555 yes
C(22) C(17) C(18) C(23) 0(1) 1_555 1_555 1_555 1_555 yes
C(23) C(18) C(19) C(24) 2(1) 1_555 1_555 1_555 1_555 yes
C(24) C(19) C(20) C(25) 0(1) 1_555 1_555 1_555 1_555 yes
